data_4082760
loop_
_publ_author_name
'Minier, Mikael A.'
'Lippard, Stephen J.'

_publ_section_title
;
 Conversion Between Doubly and Triply Carboxylate-Bridged Di(ethylzinc)
 Complexes and Formation of the (\m-Oxo)tetrazinc Carboxylate
 [Zn4O(Ar(Tol)CO2)6].
;
_journal_issue 6
_journal_name_full Organometallics
_journal_page_first 1462
_journal_page_last 1466
_journal_paper_doi 10.1021/om5000503
_journal_volume 33
_journal_year 2014
_chemical_formula_sum 'C149.17 H134 O14 Zn4'
_chemical_formula_weight 2412.14
_chemical_name_systematic
;
 ?
;
_space_group_crystal_system triclinic
_space_group_IT_number 2
_space_group_name_Hall '-P 1'
_space_group_name_H-M_alt 'P -1'
_symmetry_space_group_name_Hall '-P 1'
_symmetry_space_group_name_H-M 'P -1'
_atom_sites_solution_hydrogens geom
_audit_creation_method SHELXL-2013
_cell_angle_alpha 68.151(2)
_cell_angle_beta 89.974(2)
_cell_angle_gamma 82.900(2)
_cell_formula_units_Z 2
_cell_length_a 15.384(2)
_cell_length_b 19.152(3)
_cell_length_c 23.061(3)
_cell_measurement_temperature 100(2)
_cell_volume 6250.5(15)
_computing_structure_refinement 'SHELXL-2013 (Sheldrick, 2013)'
_diffrn_ambient_temperature 100(2)
_diffrn_measured_fraction_theta_full 1.000
_diffrn_measured_fraction_theta_max 0.988
_diffrn_radiation_type MoK\a
_diffrn_radiation_wavelength 0.71073
_diffrn_reflns_av_unetI/netI 0.0805
_diffrn_reflns_Laue_measured_fraction_full 1.000
_diffrn_reflns_Laue_measured_fraction_max 0.988
_diffrn_reflns_limit_h_max 21
_diffrn_reflns_limit_h_min -21
_diffrn_reflns_limit_k_max 26
_diffrn_reflns_limit_k_min -24
_diffrn_reflns_limit_l_max 32
_diffrn_reflns_limit_l_min 0
_diffrn_reflns_number 34565
_diffrn_reflns_point_group_measured_fraction_full 1.000
_diffrn_reflns_point_group_measured_fraction_max 0.988
_diffrn_reflns_theta_full 25.242
_diffrn_reflns_theta_max 29.660
_diffrn_reflns_theta_min 1.602
_exptl_absorpt_coefficient_mu 0.822
_exptl_absorpt_correction_T_max 0.745908
_exptl_absorpt_correction_T_min 0.554282
_exptl_absorpt_correction_type multi-scan
_exptl_absorpt_process_details 'Blessing, 1995'
_exptl_crystal_colour colourless
_exptl_crystal_density_diffrn 1.282
_exptl_crystal_density_meas ?
_exptl_crystal_density_method 'not measured'
_exptl_crystal_description block
_exptl_crystal_F_000 2522
_exptl_crystal_size_max 0.55
_exptl_crystal_size_mid 0.31
_exptl_crystal_size_min 0.20
_refine_diff_density_max 0.994
_refine_diff_density_min -0.784
_refine_diff_density_rms 0.092
_refine_ls_extinction_method none
_refine_ls_goodness_of_fit_ref 1.043
_refine_ls_hydrogen_treatment constr
_refine_ls_matrix_type full
_refine_ls_number_parameters 1663
_refine_ls_number_reflns 34565
_refine_ls_number_restraints 366
_refine_ls_restrained_S_all 1.052
_refine_ls_R_factor_all 0.1198
_refine_ls_R_factor_gt 0.0656
_refine_ls_shift/su_max 0.011
_refine_ls_shift/su_mean 0.001
_refine_ls_structure_factor_coef Fsqd
_refine_ls_weighting_details 'w=1/[\s^2^(Fo^2^)+(0.0572P)^2^+10.8687P] where P=(Fo^2^+2Fc^2^)/3'
_refine_ls_weighting_scheme calc
_refine_ls_wR_factor_gt 0.1450
_refine_ls_wR_factor_ref 0.1713
_reflns_Friedel_coverage 0.000
_reflns_number_gt 22531
_reflns_number_total 34565
_reflns_threshold_expression 'I > 2\s(I)'
_cod_data_source_file om5000503_si_002.cif
_cod_data_source_block p-1tw
_cod_depositor_comments
;Adding full bibliography for 4082759--4082761.cif.

The following automatic conversions were performed:

'_exptl_crystal_density_meas' value 'not measured' was changed to '?'
- the value is perceived as not measured.

Automatic conversion script
Id: cif_fix_values 3008 2015-01-20 13:52:24Z robertas 
;
_cod_database_code 4082760
_shelx_space_group_comment
;
The symmetry employed for this shelxl refinement is uniquely defined
by the following loop, which should always be used as a source of
symmetry information in preference to the above space-group names.
They are only intended as comments.
;
_shelxl_version_number 2013-4

loop_
_space_group_symop_operation_xyz
'x, y, z'
'-x, -y, -z'

loop_
_atom_site_label
_atom_site_type_symbol
_atom_site_fract_x
_atom_site_fract_y
_atom_site_fract_z
_atom_site_U_iso_or_equiv
_atom_site_adp_type
_atom_site_occupancy
_atom_site_site_symmetry_order
_atom_site_calc_flag
_atom_site_refinement_flags_posn
_atom_site_refinement_flags_adp
_atom_site_refinement_flags_occupancy
_atom_site_disorder_assembly
_atom_site_disorder_group
Zn1A Zn 0.72080(7) 0.26213(7) 0.05135(5) 0.0166(2) Uani 0.783(4) 1 d D U P A 1
O7A O 0.7308(4) 0.3471(3) 0.0814(3) 0.0466(9) Uani 0.783(4) 1 d D U P A 1
C3A C 0.6665(5) 0.3728(4) 0.1173(4) 0.0512(10) Uani 0.783(4) 1 d . U P A 1
H3A1 H 0.6702 0.3373 0.1615 0.061 Uiso 0.783(4) 1 calc R U P A 1
H3A2 H 0.6063 0.3782 0.0995 0.061 Uiso 0.783(4) 1 calc R U P A 1
C4A C 0.6910(5) 0.4484(4) 0.1117(4) 0.0595(11) Uani 0.783(4) 1 d . U P A 1
H4A1 H 0.6704 0.4619 0.1474 0.071 Uiso 0.783(4) 1 calc R U P A 1
H4A2 H 0.6662 0.4889 0.0722 0.071 Uiso 0.783(4) 1 calc R U P A 1
C5A C 0.7911(5) 0.4359(4) 0.1126(4) 0.0586(11) Uani 0.783(4) 1 d . U P A 1
H5A1 H 0.8160 0.4843 0.0947 0.070 Uiso 0.783(4) 1 calc R U P A 1
H5A2 H 0.8174 0.4063 0.1552 0.070 Uiso 0.783(4) 1 calc R U P A 1
C6A C 0.8012(5) 0.3937(5) 0.0733(5) 0.0529(10) Uani 0.783(4) 1 d . U P A 1
H6A1 H 0.8585 0.3608 0.0837 0.064 Uiso 0.783(4) 1 calc R U P A 1
H6A2 H 0.8006 0.4288 0.0291 0.064 Uiso 0.783(4) 1 calc R U P A 1
Zn2A Zn 0.73145(8) 0.12343(7) -0.00334(6) 0.0154(2) Uani 0.783(4) 1 d D U P A 1
C1A C 0.7159(4) 0.0377(3) -0.0272(3) 0.0221(10) Uani 0.783(4) 1 d D U P A 1
H1A1 H 0.7538 0.0396 -0.0623 0.026 Uiso 0.783(4) 1 calc R U P A 1
H1A2 H 0.7362 -0.0100 0.0085 0.026 Uiso 0.783(4) 1 calc R U P A 1
C2A C 0.6215(4) 0.0354(3) -0.0468(3) 0.0335(13) Uani 0.783(4) 1 d D U P A 1
H2A1 H 0.6193 -0.0091 -0.0578 0.050 Uiso 0.783(4) 1 calc R U P A 1
H2A2 H 0.6012 0.0816 -0.0831 0.050 Uiso 0.783(4) 1 calc R U P A 1
H2A3 H 0.5835 0.0323 -0.0121 0.050 Uiso 0.783(4) 1 calc R U P A 1
Zn2C Zn 0.7175(3) 0.2793(3) 0.0654(3) 0.0306(10) Uani 0.217(4) 1 d D U P A 2
C1C C 0.7271(13) 0.3589(13) 0.0913(14) 0.0306(15) Uani 0.217(4) 1 d D U P A 2
H1C1 H 0.6880 0.4051 0.0651 0.037 Uiso 0.217(4) 1 calc R U P A 2
H1C2 H 0.7120 0.3454 0.1356 0.037 Uiso 0.217(4) 1 calc R U P A 2
C2C C 0.8222(11) 0.3714(14) 0.0834(13) 0.035(3) Uani 0.217(4) 1 d D U P A 2
H2C1 H 0.8327 0.4130 0.0965 0.052 Uiso 0.217(4) 1 calc R U P A 2
H2C2 H 0.8358 0.3844 0.0394 0.052 Uiso 0.217(4) 1 calc R U P A 2
H2C3 H 0.8598 0.3249 0.1093 0.052 Uiso 0.217(4) 1 calc R U P A 2
Zn1C Zn 0.7300(3) 0.1420(3) 0.0081(2) 0.0258(9) Uani 0.217(4) 1 d D U P A 2
O7C O 0.7246(13) 0.0608(9) -0.0256(9) 0.0329(19) Uani 0.217(4) 1 d D U P A 2
C3C C 0.6580(15) 0.0087(13) -0.0058(11) 0.036(2) Uani 0.217(4) 1 d . U P A 2
H3C1 H 0.6061 0.0333 0.0081 0.044 Uiso 0.217(4) 1 calc R U P A 2
H3C2 H 0.6822 -0.0378 0.0298 0.044 Uiso 0.217(4) 1 calc R U P A 2
C4C C 0.6314(15) -0.0118(13) -0.0600(10) 0.037(3) Uani 0.217(4) 1 d . U P A 2
H4C1 H 0.5669 -0.0088 -0.0645 0.044 Uiso 0.217(4) 1 calc R U P A 2
H4C2 H 0.6590 -0.0632 -0.0553 0.044 Uiso 0.217(4) 1 calc R U P A 2
C5C C 0.6674(15) 0.0503(13) -0.1154(10) 0.038(3) Uani 0.217(4) 1 d . U P A 2
H5C1 H 0.6830 0.0320 -0.1494 0.045 Uiso 0.217(4) 1 calc R U P A 2
H5C2 H 0.6238 0.0965 -0.1322 0.045 Uiso 0.217(4) 1 calc R U P A 2
C6C C 0.7454(15) 0.0657(12) -0.0883(9) 0.035(2) Uani 0.217(4) 1 d . U P A 2
H6C1 H 0.7963 0.0279 -0.0867 0.041 Uiso 0.217(4) 1 calc R U P A 2
H6C2 H 0.7597 0.1170 -0.1136 0.041 Uiso 0.217(4) 1 calc R U P A 2
Zn1B Zn 0.69829(5) 0.25311(7) 0.55939(5) 0.0208(2) Uani 0.805(4) 1 d D U P B 1
O7B O 0.6580(2) 0.3204(2) 0.6062(2) 0.0353(9) Uani 0.805(4) 1 d D U P B 1
C3B C 0.5726(4) 0.3686(3) 0.5922(3) 0.0404(11) Uani 0.805(4) 1 d . U P B 1
H3B1 H 0.5414 0.3630 0.6309 0.048 Uiso 0.805(4) 1 calc R U P B 1
H3B2 H 0.5352 0.3563 0.5634 0.048 Uiso 0.805(4) 1 calc R U P B 1
C4B C 0.5970(5) 0.4456(4) 0.5624(4) 0.0522(14) Uani 0.805(4) 1 d . U P B 1
H4B1 H 0.5580 0.4818 0.5753 0.063 Uiso 0.805(4) 1 calc R U P B 1
H4B2 H 0.5911 0.4623 0.5163 0.063 Uiso 0.805(4) 1 calc R U P B 1
C5B C 0.6893(5) 0.4432(4) 0.5825(3) 0.0497(13) Uani 0.805(4) 1 d . U P B 1
H5B1 H 0.6937 0.4780 0.6048 0.060 Uiso 0.805(4) 1 calc R U P B 1
H5B2 H 0.7270 0.4571 0.5462 0.060 Uiso 0.805(4) 1 calc R U P B 1
C6B C 0.7159(4) 0.3583(4) 0.6275(3) 0.0371(11) Uani 0.805(4) 1 d . U P B 1
H6B1 H 0.7778 0.3403 0.6232 0.045 Uiso 0.805(4) 1 calc R U P B 1
H6B2 H 0.7068 0.3515 0.6717 0.045 Uiso 0.805(4) 1 calc R U P B 1
Zn2B Zn 0.73341(6) 0.12405(7) 0.49487(5) 0.0225(2) Uani 0.805(4) 1 d D U P B 1
C1B C 0.7755(4) 0.0434(4) 0.4659(3) 0.0358(9) Uani 0.805(4) 1 d D U P B 1
H1B1 H 0.7564 -0.0039 0.4956 0.043 Uiso 0.805(4) 1 calc R U P B 1
H1B2 H 0.7443 0.0550 0.4253 0.043 Uiso 0.805(4) 1 calc R U P B 1
C2B C 0.8719(5) 0.0258(5) 0.4573(5) 0.0629(19) Uani 0.805(4) 1 d D U P B 1
H2B1 H 0.8807 -0.0147 0.4408 0.094 Uiso 0.805(4) 1 calc R U P B 1
H2B2 H 0.9045 0.0094 0.4977 0.094 Uiso 0.805(4) 1 calc R U P B 1
H2B3 H 0.8932 0.0714 0.4279 0.094 Uiso 0.805(4) 1 calc R U P B 1
Zn2D Zn 0.6926(2) 0.2773(3) 0.5704(2) 0.0250(9) Uani 0.195(4) 1 d D U P B 2
C1D C 0.6511(13) 0.3576(12) 0.5947(12) 0.0286(15) Uani 0.195(4) 1 d D U P B 2
H1D1 H 0.6240 0.3996 0.5568 0.034 Uiso 0.195(4) 1 calc R U P B 2
H1D2 H 0.6033 0.3408 0.6233 0.034 Uiso 0.195(4) 1 calc R U P B 2
C2D C 0.7103(15) 0.3902(14) 0.6253(12) 0.032(2) Uani 0.195(4) 1 d D U P B 2
H2D1 H 0.6772 0.4324 0.6336 0.048 Uiso 0.195(4) 1 calc R U P B 2
H2D2 H 0.7579 0.4089 0.5978 0.048 Uiso 0.195(4) 1 calc R U P B 2
H2D3 H 0.7351 0.3511 0.6649 0.048 Uiso 0.195(4) 1 calc R U P B 2
Zn1D Zn 0.7255(2) 0.1463(3) 0.5065(2) 0.0190(9) Uani 0.195(4) 1 d D U P B 2
O7D O 0.7532(10) 0.0646(7) 0.4747(7) 0.0234(14) Uani 0.195(4) 1 d D U P B 2
C3D C 0.8381(14) 0.0018(12) 0.4929(10) 0.0243(17) Uani 0.195(4) 1 d . U P B 2
H3D1 H 0.8745 -0.0019 0.5296 0.029 Uiso 0.195(4) 1 calc R U P B 2
H3D2 H 0.8288 -0.0484 0.4929 0.029 Uiso 0.195(4) 1 calc R U P B 2
C4D C 0.8565(16) 0.0513(13) 0.4393(11) 0.0243(15) Uani 0.195(4) 1 d . U P B 2
H4D1 H 0.8466 0.1008 0.4441 0.029 Uiso 0.195(4) 1 calc R U P B 2
H4D2 H 0.9207 0.0402 0.4368 0.029 Uiso 0.195(4) 1 calc R U P B 2
C5D C 0.8254(13) 0.0639(12) 0.3857(10) 0.0251(17) Uani 0.195(4) 1 d . U P B 2
H5D1 H 0.8338 0.0191 0.3737 0.030 Uiso 0.195(4) 1 calc R U P B 2
H5D2 H 0.8450 0.1086 0.3528 0.030 Uiso 0.195(4) 1 calc R U P B 2
C6D C 0.7361(14) 0.0792(11) 0.4059(9) 0.0241(15) Uani 0.195(4) 1 d . U P B 2
H6D1 H 0.6971 0.0443 0.4006 0.029 Uiso 0.195(4) 1 calc R U P B 2
H6D2 H 0.7096 0.1323 0.3824 0.029 Uiso 0.195(4) 1 calc R U P B 2
C1P C 1.128(2) 0.413(3) 0.2483(15) 0.142(6) Uani 0.453(14) 1 d D . P C 1
C2P C 1.0732(14) 0.3842(13) 0.2121(11) 0.142(6) Uani 0.453(14) 1 d D . P C 1
C3P C 1.0943(15) 0.3985(13) 0.1455(10) 0.142(6) Uani 0.453(14) 1 d D . P C 1
C4P C 1.1680(15) 0.3485(13) 0.1339(12) 0.142(6) Uani 0.453(14) 1 d D . P C 1
C5P C 1.172(2) 0.3350(15) 0.0762(14) 0.142(6) Uani 0.453(14) 1 d D . P C 1
C6P C 1.112(3) 0.404(3) 0.2505(16) 0.134(7) Uani 0.389(14) 1 d D . P D 2
C7P C 1.1735(16) 0.4002(14) 0.2013(10) 0.134(7) Uani 0.389(14) 1 d D . P D 2
C8P C 1.145(2) 0.3697(14) 0.1569(9) 0.134(7) Uani 0.389(14) 1 d D . P D 2
C9P C 1.146(2) 0.4009(14) 0.0899(9) 0.134(7) Uani 0.389(14) 1 d D . P D 2
C10P C 1.194(3) 0.3643(17) 0.0523(12) 0.134(7) Uani 0.389(14) 1 d D . P D 2
C201 C 1.0361(14) 0.4181(14) 0.0390(16) 0.060(5) Uani 0.161(6) 1 d D . P E 3
C202 C 1.0547(16) 0.3391(15) 0.0590(14) 0.060(5) Uani 0.161(6) 1 d D . P E 3
C203 C 1.1384(17) 0.3030(12) 0.0708(16) 0.060(5) Uani 0.161(6) 1 d D . P E 3
C204 C 1.2103(15) 0.3429(15) 0.066(2) 0.060(5) Uani 0.161(6) 1 d D . P E 3
C205 C 1.1918(15) 0.4223(14) 0.0452(18) 0.060(5) Uani 0.161(6) 1 d D . P E 3
C206 C 1.1067(16) 0.4585(13) 0.0314(17) 0.060(5) Uani 0.161(6) 1 d D . P E 3
O1A O 0.64750(17) 0.20184(16) 0.11377(12) 0.0230(6) Uani 1 1 d D . . . .
O2A O 0.62699(17) 0.14299(16) 0.04873(13) 0.0231(6) Uani 1 1 d . . . . .
O3A O 0.66295(18) 0.31823(16) -0.02951(13) 0.0249(6) Uani 1 1 d D . . . .
O4A O 0.72506(17) 0.23334(14) -0.06774(12) 0.0205(5) Uani 1 1 d . . . . .
O5A O 0.84423(17) 0.23615(15) 0.04683(13) 0.0223(6) Uani 1 1 d D . . . .
O6A O 0.83748(17) 0.11828(16) 0.05123(13) 0.0218(6) Uani 1 1 d . . . . .
O1B O 0.73747(18) 0.31729(16) 0.47955(13) 0.0253(6) Uani 1 1 d D . . . .
O2B O 0.70544(18) 0.23711(15) 0.43488(13) 0.0246(6) Uani 1 1 d . . . . .
O3B O 0.58314(17) 0.22954(15) 0.54877(13) 0.0214(6) Uani 1 1 d D . . . .
O4B O 0.62754(17) 0.11378(16) 0.54925(14) 0.0249(6) Uani 1 1 d . . . . .
O5B O 0.79012(17) 0.19024(16) 0.61789(13) 0.0250(6) Uani 1 1 d D . . . .
O6B O 0.83278(18) 0.13700(16) 0.54914(13) 0.0238(6) Uani 1 1 d . . . . .
C11A C 0.5339(2) 0.1224(2) 0.13301(17) 0.0190(8) Uani 1 1 d D . . . .
C12A C 0.4628(2) 0.1694(2) 0.14348(18) 0.0211(8) Uani 1 1 d D . . . .
C13A C 0.3902(3) 0.1351(2) 0.1730(2) 0.0279(9) Uani 1 1 d D . . . .
H13A H 0.3410 0.1658 0.1799 0.033 Uiso 1 1 calc R U . . .
C14A C 0.3894(3) 0.0581(3) 0.1920(2) 0.0328(10) Uani 1 1 d D . . . .
H14A H 0.3390 0.0364 0.2107 0.039 Uiso 1 1 calc R U . . .
C15A C 0.4612(3) 0.0122(2) 0.1842(2) 0.0290(9) Uani 1 1 d D . . . .
H15A H 0.4607 -0.0411 0.1987 0.035 Uiso 1 1 calc R U . . .
C16A C 0.5345(2) 0.0435(2) 0.15530(18) 0.0228(8) Uani 1 1 d D . . . .
C17A C 0.6086(2) 0.1580(2) 0.09581(18) 0.0199(8) Uani 1 1 d . . . . .
C18A C 0.4571(3) 0.2535(2) 0.12486(19) 0.0227(8) Uani 1 1 d . . . . .
C19A C 0.4370(3) 0.2844(3) 0.1698(2) 0.0299(9) Uani 1 1 d . . . . .
H19A H 0.4329 0.2518 0.2121 0.036 Uiso 1 1 calc R U . . .
C20A C 0.4229(3) 0.3628(3) 0.1532(2) 0.0342(10) Uani 1 1 d . . . . .
H20A H 0.4107 0.3829 0.1848 0.041 Uiso 1 1 calc R U . . .
C21A C 0.4262(3) 0.4121(3) 0.0918(2) 0.0340(10) Uani 1 1 d . . . . .
C22A C 0.4479(3) 0.3802(3) 0.0475(2) 0.0361(11) Uani 1 1 d . . . . .
H22A H 0.4518 0.4127 0.0051 0.043 Uiso 1 1 calc R U . . .
C23A C 0.4639(3) 0.3029(2) 0.0637(2) 0.0283(9) Uani 1 1 d . . . . .
H23A H 0.4799 0.2829 0.0325 0.034 Uiso 1 1 calc R U . . .
C24A C 0.4060(4) 0.4969(3) 0.0746(3) 0.0580(16) Uani 1 1 d . . . . .
H24A H 0.4126 0.5230 0.0297 0.087 Uiso 0.5 1 calc R U P . .
H24B H 0.4466 0.5132 0.0983 0.087 Uiso 0.5 1 calc R U P . .
H24C H 0.3456 0.5093 0.0848 0.087 Uiso 0.5 1 calc R U P . .
H24D H 0.3906 0.5073 0.1121 0.087 Uiso 0.5 1 calc R U P . .
H24E H 0.3566 0.5172 0.0436 0.087 Uiso 0.5 1 calc R U P . .
H24F H 0.4576 0.5211 0.0571 0.087 Uiso 0.5 1 calc R U P . .
C25A C 0.6124(2) -0.0117(2) 0.15361(17) 0.0213(8) Uani 1 1 d . . . . .
C26A C 0.6977(2) -0.0043(2) 0.17019(19) 0.0224(8) Uani 1 1 d . . . . .
H26A H 0.7079 0.0393 0.1782 0.027 Uiso 1 1 calc R U . . .
C27A C 0.7670(3) -0.0599(2) 0.17502(19) 0.0269(9) Uani 1 1 d . . . . .
H27A H 0.8243 -0.0533 0.1855 0.032 Uiso 1 1 calc R U . . .
C28A C 0.7549(3) -0.1245(2) 0.1650(2) 0.0283(9) Uani 1 1 d . . . . .
C29A C 0.6702(3) -0.1315(3) 0.1476(2) 0.0331(10) Uani 1 1 d . . . . .
H29A H 0.6605 -0.1752 0.1395 0.040 Uiso 1 1 calc R U . . .
C30A C 0.6005(3) -0.0759(3) 0.1419(2) 0.0312(10) Uani 1 1 d . . . . .
H30A H 0.5437 -0.0818 0.1298 0.037 Uiso 1 1 calc R U . . .
C31A C 0.8294(3) -0.1874(3) 0.1725(3) 0.0386(11) Uani 1 1 d . . . . .
H31A H 0.8072 -0.2279 0.1629 0.058 Uiso 0.5 1 calc R U P . .
H31B H 0.8540 -0.2079 0.2156 0.058 Uiso 0.5 1 calc R U P . .
H31C H 0.8751 -0.1671 0.1438 0.058 Uiso 0.5 1 calc R U P . .
H31D H 0.8837 -0.1740 0.1853 0.058 Uiso 0.5 1 calc R U P . .
H31E H 0.8369 -0.1940 0.1326 0.058 Uiso 0.5 1 calc R U P . .
H31F H 0.8158 -0.2348 0.2044 0.058 Uiso 0.5 1 calc R U P . .
C41A C 0.6542(3) 0.3504(2) -0.13898(18) 0.0227(8) Uani 1 1 d . . . . .
C42A C 0.7161(3) 0.3897(2) -0.1795(2) 0.0310(9) Uani 1 1 d . . . . .
C43A C 0.6880(3) 0.4378(3) -0.2404(2) 0.0414(11) Uani 1 1 d . . . . .
H43A H 0.7287 0.4656 -0.2677 0.050 Uiso 1 1 calc R U . . .
C44A C 0.6017(3) 0.4458(3) -0.2618(2) 0.0436(12) Uani 1 1 d . . . . .
H44A H 0.5838 0.4777 -0.3037 0.052 Uiso 1 1 calc R U . . .
C45A C 0.5421(3) 0.4073(3) -0.2217(2) 0.0364(10) Uani 1 1 d . . . . .
H45A H 0.4830 0.4133 -0.2366 0.044 Uiso 1 1 calc R U . . .
C46A C 0.5658(3) 0.3600(2) -0.16050(19) 0.0254(9) Uani 1 1 d . . . . .
C47A C 0.6829(2) 0.2961(2) -0.07330(18) 0.0194(7) Uani 1 1 d . . . . .
C48A C 0.4985(3) 0.3189(2) -0.11908(19) 0.0257(9) Uani 1 1 d . . . . .
C49A C 0.4179(3) 0.3590(3) -0.1161(2) 0.0341(10) Uani 1 1 d . . . . .
H49A H 0.4069 0.4124 -0.1382 0.041 Uiso 1 1 calc R U . . .
C50A C 0.3532(3) 0.3200(3) -0.0802(2) 0.0401(11) Uani 1 1 d . . . . .
H50A H 0.2983 0.3479 -0.0787 0.048 Uiso 1 1 calc R U . . .
C51A C 0.3659(3) 0.2424(3) -0.0467(2) 0.0344(10) Uani 1 1 d . . . . .
C52A C 0.4468(3) 0.2034(3) -0.0508(2) 0.0299(9) Uani 1 1 d . . . . .
H52A H 0.4579 0.1501 -0.0286 0.036 Uiso 1 1 calc R U . . .
C53A C 0.5116(3) 0.2411(2) -0.08680(19) 0.0240(8) Uani 1 1 d . . . . .
H53A H 0.5659 0.2130 -0.0892 0.029 Uiso 1 1 calc R U . . .
C54A C 0.2956(3) 0.2018(4) -0.0080(3) 0.0561(16) Uani 1 1 d . . . . .
H54A H 0.3172 0.1476 0.0122 0.084 Uiso 0.5 1 calc R U P . .
H54B H 0.2435 0.2085 -0.0350 0.084 Uiso 0.5 1 calc R U P . .
H54C H 0.2802 0.2228 0.0240 0.084 Uiso 0.5 1 calc R U P . .
H54D H 0.2434 0.2383 -0.0114 0.084 Uiso 0.5 1 calc R U P . .
H54E H 0.3171 0.1774 0.0359 0.084 Uiso 0.5 1 calc R U P . .
H54F H 0.2804 0.1632 -0.0232 0.084 Uiso 0.5 1 calc R U P . .
C55A C 0.8106(3) 0.3813(2) -0.1600(2) 0.0306(10) Uani 1 1 d . . . . .
C56A C 0.8362(3) 0.3878(2) -0.1047(2) 0.0321(10) Uani 1 1 d . . . . .
H56A H 0.7931 0.3970 -0.0780 0.038 Uiso 1 1 calc R U . . .
C57A C 0.9257(3) 0.3808(3) -0.0880(3) 0.0421(12) Uani 1 1 d D . . . .
H57A H 0.9428 0.3849 -0.0499 0.051 Uiso 1 1 calc R U . . .
C58A C 0.9893(3) 0.3680(3) -0.1272(3) 0.0485(14) Uani 1 1 d . . . . .
C59A C 0.9630(4) 0.3623(3) -0.1819(3) 0.0495(14) Uani 1 1 d . . . . .
H59A H 1.0059 0.3538 -0.2089 0.059 Uiso 1 1 calc R U . . .
C60A C 0.8745(3) 0.3689(3) -0.1984(2) 0.0394(11) Uani 1 1 d . . . . .
H60A H 0.8579 0.3647 -0.2366 0.047 Uiso 1 1 calc R U . . .
C61A C 1.0862(4) 0.3583(5) -0.1076(4) 0.075(2) Uani 1 1 d . . . . .
H61A H 1.0917 0.3653 -0.0678 0.112 Uiso 0.5 1 calc R U P . .
H61B H 1.1155 0.3962 -0.1398 0.112 Uiso 0.5 1 calc R U P . .
H61C H 1.1135 0.3073 -0.1026 0.112 Uiso 0.5 1 calc R U P . .
H61D H 1.1221 0.3472 -0.1390 0.112 Uiso 0.5 1 calc R U P . .
H61E H 1.0983 0.3163 -0.0671 0.112 Uiso 0.5 1 calc R U P . .
H61F H 1.1003 0.4052 -0.1042 0.112 Uiso 0.5 1 calc R U P . .
C71A C 0.9743(2) 0.1484(2) 0.07534(19) 0.0221(8) Uani 1 1 d . . . . .
C72A C 1.0357(3) 0.1289(2) 0.0369(2) 0.0268(9) Uani 1 1 d . . . . .
C73A C 1.1232(3) 0.1097(3) 0.0585(2) 0.0353(11) Uani 1 1 d . . . . .
H73A H 1.1658 0.0960 0.0335 0.042 Uiso 1 1 calc R U . . .
C74A C 1.1491(3) 0.1102(3) 0.1152(3) 0.0410(12) Uani 1 1 d . . . . .
H74A H 1.2094 0.0974 0.1285 0.049 Uiso 1 1 calc R U . . .
C75A C 1.0890(3) 0.1289(3) 0.1534(2) 0.0362(11) Uani 1 1 d . . . . .
H75A H 1.1077 0.1279 0.1930 0.043 Uiso 1 1 calc R U . . .
C76A C 1.0003(3) 0.1495(2) 0.1334(2) 0.0259(9) Uani 1 1 d . . . . .
C77A C 0.8784(2) 0.1697(2) 0.05518(17) 0.0210(8) Uani 1 1 d . . . . .
C78A C 1.0113(3) 0.1238(2) -0.0235(2) 0.0272(9) Uani 1 1 d . . . . .
C79A C 0.9463(3) 0.1754(2) -0.0660(2) 0.0282(9) Uani 1 1 d . . . . .
H79A H 0.9197 0.2180 -0.0577 0.034 Uiso 1 1 calc R U . . .
C80A C 0.9200(3) 0.1658(3) -0.1195(2) 0.0308(10) Uani 1 1 d . . . . .
H80A H 0.8750 0.2011 -0.1468 0.037 Uiso 1 1 calc R U . . .
C81A C 0.9587(3) 0.1047(3) -0.1339(2) 0.0324(10) Uani 1 1 d . . . . .
C82A C 1.0256(3) 0.0553(3) -0.0939(2) 0.0326(10) Uani 1 1 d . . . . .
H82A H 1.0541 0.0144 -0.1036 0.039 Uiso 1 1 calc R U . . .
C83A C 1.0515(3) 0.0643(2) -0.0402(2) 0.0286(10) Uani 1 1 d . . . . .
H83A H 1.0976 0.0294 -0.0137 0.034 Uiso 1 1 calc R U . . .
C84A C 0.9271(4) 0.0922(3) -0.1914(2) 0.0458(13) Uani 1 1 d . . . . .
H84A H 0.8798 0.1326 -0.2139 0.069 Uiso 0.5 1 calc R U P . .
H84B H 0.9052 0.0430 -0.1783 0.069 Uiso 0.5 1 calc R U P . .
H84C H 0.9758 0.0930 -0.2189 0.069 Uiso 0.5 1 calc R U P . .
H84D H 0.9608 0.0464 -0.1935 0.069 Uiso 0.5 1 calc R U P . .
H84E H 0.9353 0.1361 -0.2291 0.069 Uiso 0.5 1 calc R U P . .
H84F H 0.8647 0.0861 -0.1885 0.069 Uiso 0.5 1 calc R U P . .
C85A C 0.9356(3) 0.1682(2) 0.1749(2) 0.0269(9) Uani 1 1 d . . . . .
C86A C 0.8572(3) 0.1369(3) 0.18667(19) 0.0282(9) Uani 1 1 d . . . . .
H86A H 0.8454 0.1010 0.1693 0.034 Uiso 1 1 calc R U . . .
C87A C 0.7962(3) 0.1579(3) 0.2237(2) 0.0387(12) Uani 1 1 d . . . . .
H87A H 0.7425 0.1370 0.2304 0.046 Uiso 1 1 calc R U . . .
C88A C 0.8120(4) 0.2086(4) 0.2511(3) 0.0512(15) Uani 1 1 d . . . . .
C89A C 0.8917(4) 0.2379(3) 0.2415(3) 0.0497(14) Uani 1 1 d . . . . .
H89A H 0.9046 0.2716 0.2608 0.060 Uiso 1 1 calc R U . . .
C90A C 0.9523(3) 0.2178(3) 0.2037(2) 0.0377(11) Uani 1 1 d . . . . .
H90A H 1.0063 0.2384 0.1975 0.045 Uiso 1 1 calc R U . . .
C91A C 0.7439(5) 0.2320(5) 0.2900(4) 0.090(3) Uani 1 1 d . . . . .
H91A H 0.7658 0.2683 0.3053 0.136 Uiso 0.5 1 calc R U P . .
H91B H 0.7321 0.1871 0.3257 0.136 Uiso 0.5 1 calc R U P . .
H91C H 0.6896 0.2558 0.2643 0.136 Uiso 0.5 1 calc R U P . .
H91D H 0.6926 0.2058 0.2916 0.136 Uiso 0.5 1 calc R U P . .
H91E H 0.7263 0.2870 0.2712 0.136 Uiso 0.5 1 calc R U P . .
H91F H 0.7687 0.2183 0.3325 0.136 Uiso 0.5 1 calc R U P . .
C11B C 0.7367(3) 0.3591(2) 0.3698(2) 0.0258(9) Uani 1 1 d . . . . .
C12B C 0.6623(3) 0.3996(3) 0.3316(2) 0.0330(10) Uani 1 1 d . . . . .
C13B C 0.6733(3) 0.4561(3) 0.2739(2) 0.0478(14) Uani 1 1 d . . . . .
H13B H 0.6231 0.4833 0.2475 0.057 Uiso 1 1 calc R U . . .
C14B C 0.7556(3) 0.4735(3) 0.2543(3) 0.0527(15) Uani 1 1 d . . . . .
H14B H 0.7616 0.5137 0.2156 0.063 Uiso 1 1 calc R U . . .
C15B C 0.8296(3) 0.4319(3) 0.2914(2) 0.0461(13) Uani 1 1 d . . . . .
H15B H 0.8862 0.4429 0.2773 0.055 Uiso 1 1 calc R U . . .
C16B C 0.8217(3) 0.3745(2) 0.3489(2) 0.0311(10) Uani 1 1 d . . . . .
C17B C 0.7260(2) 0.2993(2) 0.43284(19) 0.0222(8) Uani 1 1 d . . . . .
C18B C 0.5719(3) 0.3840(3) 0.3513(2) 0.0301(10) Uani 1 1 d . . . . .
C19B C 0.5414(3) 0.3865(2) 0.4073(2) 0.0301(9) Uani 1 1 d . . . . .
H19B H 0.5792 0.3971 0.4346 0.036 Uiso 1 1 calc R U . . .
C20B C 0.4571(3) 0.3737(2) 0.4236(2) 0.0327(10) Uani 1 1 d D . . . .
H20B H 0.4380 0.3753 0.4624 0.039 Uiso 1 1 calc R U . . .
C21B C 0.3987(3) 0.3584(3) 0.3848(2) 0.0315(10) Uani 1 1 d . . . . .
C22B C 0.4290(3) 0.3568(3) 0.3285(2) 0.0383(11) Uani 1 1 d . . . . .
H22B H 0.3909 0.3466 0.3010 0.046 Uiso 1 1 calc R U . . .
C23B C 0.5142(3) 0.3699(3) 0.3117(2) 0.0354(11) Uani 1 1 d . . . . .
H23B H 0.5332 0.3692 0.2726 0.042 Uiso 1 1 calc R U . . .
C24B C 0.3079(3) 0.3406(3) 0.4048(3) 0.0470(13) Uani 1 1 d . . . . .
H24G H 0.2986 0.3446 0.4455 0.071 Uiso 0.5 1 calc R U P . .
H24H H 0.3021 0.2889 0.4080 0.071 Uiso 0.5 1 calc R U P . .
H24I H 0.2642 0.3767 0.3737 0.071 Uiso 0.5 1 calc R U P . .
H24J H 0.2780 0.3289 0.3727 0.071 Uiso 0.5 1 calc R U P . .
H24K H 0.2745 0.3846 0.4102 0.071 Uiso 0.5 1 calc R U P . .
H24L H 0.3124 0.2968 0.4445 0.071 Uiso 0.5 1 calc R U P . .
C25B C 0.9021(3) 0.3292(2) 0.3857(2) 0.0265(9) Uani 1 1 d . . . . .
C26B C 0.9125(3) 0.2494(2) 0.4117(2) 0.0283(9) Uani 1 1 d . . . . .
H26B H 0.8664 0.2232 0.4065 0.034 Uiso 1 1 calc R U . . .
C27B C 0.9893(3) 0.2086(3) 0.4449(2) 0.0281(9) Uani 1 1 d . . . . .
H27B H 0.9949 0.1547 0.4624 0.034 Uiso 1 1 calc R U . . .
C28B C 1.0582(3) 0.2449(3) 0.4529(2) 0.0321(10) Uani 1 1 d . . . . .
C29B C 1.0492(3) 0.3238(3) 0.4264(2) 0.0353(11) Uani 1 1 d . . . . .
H29B H 1.0962 0.3497 0.4307 0.042 Uiso 1 1 calc R U . . .
C30B C 0.9724(3) 0.3647(3) 0.3940(2) 0.0331(10) Uani 1 1 d . . . . .
H30B H 0.9672 0.4186 0.3768 0.040 Uiso 1 1 calc R U . . .
C31B C 1.1407(3) 0.1982(3) 0.4912(2) 0.0433(12) Uani 1 1 d . . . . .
H31G H 1.1830 0.2322 0.4920 0.065 Uiso 0.5 1 calc R U P . .
H31H H 1.1668 0.1631 0.4721 0.065 Uiso 0.5 1 calc R U P . .
H31I H 1.1255 0.1694 0.5340 0.065 Uiso 0.5 1 calc R U P . .
H31J H 1.1339 0.1442 0.5067 0.065 Uiso 0.5 1 calc R U P . .
H31K H 1.1501 0.2134 0.5266 0.065 Uiso 0.5 1 calc R U P . .
H31L H 1.1913 0.2071 0.4648 0.065 Uiso 0.5 1 calc R U P . .
C41B C 0.4805(3) 0.1418(2) 0.5741(2) 0.0254(9) Uani 1 1 d . . . . .
C42B C 0.4542(3) 0.1403(2) 0.6330(2) 0.0307(10) Uani 1 1 d . . . . .
C43B C 0.3711(3) 0.1201(3) 0.6516(3) 0.0430(13) Uani 1 1 d . . . . .
H43B H 0.3522 0.1180 0.6913 0.052 Uiso 1 1 calc R U . . .
C44B C 0.3167(3) 0.1031(3) 0.6128(3) 0.0488(15) Uani 1 1 d . . . . .
H44B H 0.2604 0.0900 0.6258 0.059 Uiso 1 1 calc R U . . .
C45B C 0.3433(3) 0.1050(3) 0.5550(3) 0.0397(12) Uani 1 1 d . . . . .
H45B H 0.3047 0.0931 0.5289 0.048 Uiso 1 1 calc R U . . .
C46B C 0.4267(3) 0.1244(2) 0.5337(2) 0.0315(10) Uani 1 1 d . . . . .
C47B C 0.5710(2) 0.1629(2) 0.55531(19) 0.0224(8) Uani 1 1 d . . . . .
C48B C 0.5129(3) 0.1556(3) 0.6764(2) 0.0328(10) Uani 1 1 d . . . . .
C49B C 0.6013(3) 0.1234(3) 0.6873(2) 0.0281(9) Uani 1 1 d . . . . .
H49B H 0.6234 0.0899 0.6675 0.034 Uiso 1 1 calc R U . . .
C50B C 0.6565(3) 0.1395(3) 0.7262(2) 0.0368(11) Uani 1 1 d . . . . .
H50B H 0.7163 0.1174 0.7324 0.044 Uiso 1 1 calc R U . . .
C51B C 0.6263(3) 0.1874(3) 0.7563(2) 0.0437(12) Uani 1 1 d . . . . .
C52B C 0.5378(4) 0.2182(3) 0.7471(3) 0.0468(13) Uani 1 1 d . . . . .
H52B H 0.5157 0.2509 0.7677 0.056 Uiso 1 1 calc R U . . .
C53B C 0.4819(3) 0.2017(3) 0.7082(2) 0.0412(12) Uani 1 1 d . . . . .
H53B H 0.4217 0.2222 0.7034 0.049 Uiso 1 1 calc R U . . .
C54B C 0.6873(4) 0.2075(4) 0.7968(3) 0.0579(16) Uani 1 1 d . . . . .
H54G H 0.7465 0.1814 0.7975 0.087 Uiso 0.5 1 calc R U P . .
H54H H 0.6667 0.1917 0.8395 0.087 Uiso 0.5 1 calc R U P . .
H54I H 0.6885 0.2625 0.7799 0.087 Uiso 0.5 1 calc R U P . .
H54J H 0.6546 0.2423 0.8138 0.087 Uiso 0.5 1 calc R U P . .
H54K H 0.7344 0.2320 0.7718 0.087 Uiso 0.5 1 calc R U P . .
H54L H 0.7127 0.1612 0.8313 0.087 Uiso 0.5 1 calc R U P . .
C55B C 0.4536(3) 0.1219(2) 0.4735(2) 0.0303(10) Uani 1 1 d . . . . .
C56B C 0.5036(3) 0.1742(2) 0.4326(2) 0.0280(9) Uani 1 1 d . . . . .
H56B H 0.5171 0.2159 0.4421 0.034 Uiso 1 1 calc R U . . .
C57B C 0.5336(3) 0.1660(3) 0.3781(2) 0.0354(11) Uani 1 1 d . . . . .
H57B H 0.5673 0.2023 0.3514 0.042 Uiso 1 1 calc R U . . .
C58B C 0.5157(4) 0.1061(3) 0.3618(3) 0.0433(13) Uani 1 1 d . . . . .
C59B C 0.4623(4) 0.0567(3) 0.4004(3) 0.0494(15) Uani 1 1 d . . . . .
H59B H 0.4460 0.0168 0.3893 0.059 Uiso 1 1 calc R U . . .
C60B C 0.4321(3) 0.0643(3) 0.4546(3) 0.0438(14) Uani 1 1 d . . . . .
H60B H 0.3957 0.0293 0.4797 0.053 Uiso 1 1 calc R U . . .
C61B C 0.5539(4) 0.0953(3) 0.3056(3) 0.0595(18) Uani 1 1 d . . . . .
H61G H 0.5894 0.1359 0.2848 0.089 Uiso 0.5 1 calc R U P . .
H61H H 0.5064 0.0969 0.2766 0.089 Uiso 0.5 1 calc R U P . .
H61I H 0.5909 0.0460 0.3186 0.089 Uiso 0.5 1 calc R U P . .
H61J H 0.5351 0.0500 0.3019 0.089 Uiso 0.5 1 calc R U P . .
H61K H 0.6180 0.0890 0.3101 0.089 Uiso 0.5 1 calc R U P . .
H61L H 0.5336 0.1399 0.2680 0.089 Uiso 0.5 1 calc R U P . .
C71B C 0.9311(2) 0.1167(2) 0.63428(18) 0.0202(8) Uani 1 1 d . . . . .
C72B C 0.9877(3) 0.1654(2) 0.64235(18) 0.0242(9) Uani 1 1 d . . . . .
C73B C 1.0709(3) 0.1332(3) 0.6711(2) 0.0316(10) Uani 1 1 d . . . . .
H73B H 1.1105 0.1650 0.6763 0.038 Uiso 1 1 calc R U . . .
C74B C 1.0962(3) 0.0558(3) 0.6919(2) 0.0355(11) Uani 1 1 d . . . . .
H74B H 1.1535 0.0348 0.7103 0.043 Uiso 1 1 calc R U . . .
C75B C 1.0386(3) 0.0089(3) 0.6861(2) 0.0328(10) Uani 1 1 d . . . . .
H75B H 1.0563 -0.0444 0.7019 0.039 Uiso 1 1 calc R U . . .
C76B C 0.9551(3) 0.0376(2) 0.65761(18) 0.0226(8) Uani 1 1 d . . . . .
C77B C 0.8451(2) 0.1501(2) 0.59776(18) 0.0204(8) Uani 1 1 d . . . . .
C78B C 0.9637(3) 0.2488(3) 0.6222(2) 0.0264(9) Uani 1 1 d . . . . .
C79B C 0.9319(3) 0.2954(2) 0.5617(2) 0.0271(9) Uani 1 1 d . . . . .
H79B H 0.9219 0.2730 0.5322 0.033 Uiso 1 1 calc R U . . .
C80B C 0.9144(3) 0.3737(3) 0.5434(2) 0.0366(11) Uani 1 1 d . . . . .
H80B H 0.8926 0.4039 0.5019 0.044 Uiso 1 1 calc R U . . .
C81B C 0.9286(3) 0.4081(3) 0.5855(2) 0.0392(11) Uani 1 1 d . . . . .
C82B C 0.9598(3) 0.3623(3) 0.6455(2) 0.0399(12) Uani 1 1 d . . . . .
H82B H 0.9695 0.3852 0.6747 0.048 Uiso 1 1 calc R U . . .
C83B C 0.9773(3) 0.2842(3) 0.6644(2) 0.0343(10) Uani 1 1 d . . . . .
H83B H 0.9985 0.2544 0.7061 0.041 Uiso 1 1 calc R U . . .
C84B C 0.9121(4) 0.4936(3) 0.5659(3) 0.0579(16) Uani 1 1 d . . . . .
H84G H 0.9256 0.5072 0.6016 0.087 Uiso 0.5 1 calc R U P . .
H84H H 0.8504 0.5116 0.5519 0.087 Uiso 0.5 1 calc R U P . .
H84I H 0.9496 0.5172 0.5316 0.087 Uiso 0.5 1 calc R U P . .
H84J H 0.8915 0.5168 0.5218 0.087 Uiso 0.5 1 calc R U P . .
H84K H 0.9667 0.5124 0.5715 0.087 Uiso 0.5 1 calc R U P . .
H84L H 0.8675 0.5068 0.5918 0.087 Uiso 0.5 1 calc R U P . .
C85B C 0.8950(3) -0.0176(2) 0.65746(18) 0.0238(8) Uani 1 1 d . . . . .
C86B C 0.8077(3) -0.0093(2) 0.6722(2) 0.0262(9) Uani 1 1 d . . . . .
H86B H 0.7841 0.0349 0.6792 0.031 Uiso 1 1 calc R U . . .
C87B C 0.7542(3) -0.0641(2) 0.6767(2) 0.0305(9) Uani 1 1 d . . . . .
H87B H 0.6946 -0.0567 0.6865 0.037 Uiso 1 1 calc R U . . .
C88B C 0.7869(3) -0.1307(2) 0.6671(2) 0.0297(9) Uani 1 1 d . . . . .
C89B C 0.8740(3) -0.1389(3) 0.6530(2) 0.0336(10) Uani 1 1 d . . . . .
H89B H 0.8981 -0.1837 0.6469 0.040 Uiso 1 1 calc R U . . .
C90B C 0.9273(3) -0.0833(3) 0.6475(2) 0.0324(10) Uani 1 1 d . . . . .
H90B H 0.9865 -0.0902 0.6369 0.039 Uiso 1 1 calc R U . . .
C91B C 0.7296(3) -0.1912(3) 0.6730(3) 0.0389(11) Uani 1 1 d . . . . .
H91G H 0.6704 -0.1753 0.6832 0.058 Uiso 0.5 1 calc R U P . .
H91H H 0.7544 -0.2388 0.7064 0.058 Uiso 0.5 1 calc R U P . .
H91I H 0.7267 -0.1989 0.6334 0.058 Uiso 0.5 1 calc R U P . .
H91J H 0.7639 -0.2334 0.6655 0.058 Uiso 0.5 1 calc R U P . .
H91K H 0.6800 -0.1699 0.6423 0.058 Uiso 0.5 1 calc R U P . .
H91L H 0.7076 -0.2098 0.7153 0.058 Uiso 0.5 1 calc R U P . .
C101 C 0.7420(6) 0.5516(5) 0.3943(4) 0.1073(13) Uani 1 1 d D . . . .
H101 H 0.7445 0.5049 0.3884 0.129 Uiso 1 1 calc R U . . .
C102 C 0.6629(6) 0.5875(5) 0.4027(4) 0.1073(13) Uani 1 1 d D . . . .
H102 H 0.6091 0.5695 0.3992 0.129 Uiso 1 1 calc R U . . .
C103 C 0.6664(6) 0.6536(5) 0.4170(4) 0.1073(13) Uani 1 1 d D . . . .
H103 H 0.6136 0.6788 0.4253 0.129 Uiso 1 1 calc R U . . .
C104 C 0.7439(6) 0.6822(5) 0.4192(5) 0.1073(13) Uani 1 1 d D . . . .
H104 H 0.7430 0.7271 0.4278 0.129 Uiso 1 1 calc R U . . .
C105 C 0.8164(6) 0.6492(5) 0.4099(5) 0.1073(13) Uani 1 1 d D . . . .
H105 H 0.8699 0.6680 0.4130 0.129 Uiso 1 1 calc R U . . .
C106 C 0.8159(6) 0.5824(5) 0.3945(5) 0.1073(13) Uani 1 1 d D . . . .
H106 H 0.8692 0.5598 0.3843 0.129 Uiso 1 1 calc R U . . .

loop_
_atom_site_aniso_label
_atom_site_aniso_U_11
_atom_site_aniso_U_22
_atom_site_aniso_U_33
_atom_site_aniso_U_23
_atom_site_aniso_U_13
_atom_site_aniso_U_12
Zn1A 0.0159(3) 0.0192(5) 0.0176(4) -0.0112(3) 0.0011(3) 0.0012(3)
O7A 0.0467(19) 0.053(2) 0.063(2) -0.0495(17) 0.0013(17) -0.0038(15)
C3A 0.051(2) 0.059(2) 0.067(2) -0.0548(18) -0.0029(18) 0.0058(17)
C4A 0.066(2) 0.058(2) 0.076(3) -0.054(2) -0.008(2) 0.0055(19)
C5A 0.066(2) 0.056(2) 0.077(3) -0.053(2) -0.007(2) -0.0042(18)
C6A 0.056(2) 0.053(2) 0.073(3) -0.050(2) -0.0023(19) -0.0091(16)
Zn2A 0.0166(3) 0.0169(5) 0.0145(4) -0.0093(3) 0.0003(3) 0.0021(3)
C1A 0.025(2) 0.019(2) 0.023(2) -0.0104(19) -0.0005(18) -0.0010(19)
C2A 0.034(3) 0.025(3) 0.044(3) -0.015(2) -0.012(2) -0.004(2)
Zn2C 0.0202(13) 0.030(2) 0.040(2) -0.0127(14) 0.0053(14) -0.0013(13)
C1C 0.019(3) 0.028(3) 0.043(3) -0.012(2) 0.004(3) -0.002(3)
C2C 0.018(3) 0.031(5) 0.051(6) -0.011(4) 0.001(5) -0.001(4)
Zn1C 0.0226(13) 0.026(2) 0.0255(19) -0.0074(13) 0.0047(13) 0.0034(14)
O7C 0.038(4) 0.031(4) 0.030(3) -0.012(3) 0.002(3) -0.005(3)
C3C 0.043(5) 0.034(5) 0.033(4) -0.013(4) 0.005(4) -0.008(4)
C4C 0.043(5) 0.035(5) 0.035(5) -0.013(4) 0.003(4) -0.010(4)
C5C 0.044(5) 0.038(5) 0.033(4) -0.012(4) 0.000(4) -0.011(4)
C6C 0.041(5) 0.035(5) 0.030(4) -0.014(3) 0.002(4) -0.009(4)
Zn1B 0.0172(3) 0.0229(5) 0.0269(4) -0.0153(3) 0.0008(2) -0.0007(3)
O7B 0.0254(16) 0.0380(18) 0.055(2) -0.0345(17) -0.0004(15) 0.0023(14)
C3B 0.0308(19) 0.042(2) 0.059(3) -0.034(2) 0.003(2) 0.0037(16)
C4B 0.054(3) 0.042(2) 0.061(3) -0.022(2) -0.005(2) 0.001(2)
C5B 0.052(3) 0.040(2) 0.059(3) -0.019(2) 0.005(2) -0.011(2)
C6B 0.039(2) 0.037(2) 0.050(3) -0.032(2) 0.0018(19) -0.0070(19)
Zn2B 0.0181(3) 0.0210(5) 0.0331(4) -0.0169(3) -0.0045(3) 0.0020(3)
C1B 0.0316(18) 0.0330(18) 0.051(2) -0.0286(14) -0.0035(17) 0.0073(16)
C2B 0.042(2) 0.060(4) 0.079(4) -0.028(3) 0.009(3) 0.025(3)
Zn2D 0.0212(13) 0.028(2) 0.0306(17) -0.0175(14) -0.0003(11) 0.0016(13)
C1D 0.026(3) 0.028(3) 0.035(3) -0.018(2) 0.001(2) 0.004(2)
C2D 0.034(5) 0.028(5) 0.040(5) -0.022(4) 0.001(4) 0.003(5)
Zn1D 0.0190(13) 0.0139(17) 0.0229(16) -0.0053(11) -0.0027(11) -0.0029(12)
O7D 0.025(2) 0.017(2) 0.027(2) -0.0085(17) -0.003(2) 0.001(2)
C3D 0.026(3) 0.017(3) 0.028(3) -0.008(2) -0.003(2) 0.001(2)
C4D 0.026(3) 0.017(3) 0.028(3) -0.009(2) -0.003(2) 0.002(2)
C5D 0.027(3) 0.019(3) 0.028(3) -0.009(2) -0.002(2) 0.002(3)
C6D 0.026(3) 0.018(3) 0.028(3) -0.0097(19) -0.003(2) 0.002(2)
C1P 0.144(12) 0.100(9) 0.198(16) -0.073(10) 0.042(10) -0.024(7)
C2P 0.144(12) 0.100(9) 0.198(16) -0.073(10) 0.042(10) -0.024(7)
C3P 0.144(12) 0.100(9) 0.198(16) -0.073(10) 0.042(10) -0.024(7)
C4P 0.144(12) 0.100(9) 0.198(16) -0.073(10) 0.042(10) -0.024(7)
C5P 0.144(12) 0.100(9) 0.198(16) -0.073(10) 0.042(10) -0.024(7)
C6P 0.178(15) 0.103(11) 0.097(10) -0.024(7) 0.029(9) 0.020(9)
C7P 0.178(15) 0.103(11) 0.097(10) -0.024(7) 0.029(9) 0.020(9)
C8P 0.178(15) 0.103(11) 0.097(10) -0.024(7) 0.029(9) 0.020(9)
C9P 0.178(15) 0.103(11) 0.097(10) -0.024(7) 0.029(9) 0.020(9)
C10P 0.178(15) 0.103(11) 0.097(10) -0.024(7) 0.029(9) 0.020(9)
C201 0.046(9) 0.051(9) 0.073(12) -0.012(8) 0.009(8) -0.010(7)
C202 0.046(9) 0.051(9) 0.073(12) -0.012(8) 0.009(8) -0.010(7)
C203 0.046(9) 0.051(9) 0.073(12) -0.012(8) 0.009(8) -0.010(7)
C204 0.046(9) 0.051(9) 0.073(12) -0.012(8) 0.009(8) -0.010(7)
C205 0.046(9) 0.051(9) 0.073(12) -0.012(8) 0.009(8) -0.010(7)
C206 0.046(9) 0.051(9) 0.073(12) -0.012(8) 0.009(8) -0.010(7)
O1A 0.0183(13) 0.0319(16) 0.0206(14) -0.0114(12) 0.0022(11) -0.0045(11)
O2A 0.0186(13) 0.0356(17) 0.0174(14) -0.0140(12) 0.0019(11) 0.0014(11)
O3A 0.0216(14) 0.0278(15) 0.0268(15) -0.0141(12) -0.0015(11) 0.0037(11)
O4A 0.0203(13) 0.0208(13) 0.0190(13) -0.0075(11) -0.0004(11) 0.0023(11)
O5A 0.0159(13) 0.0244(14) 0.0256(14) -0.0100(12) 0.0008(11) 0.0023(10)
O6A 0.0180(13) 0.0253(15) 0.0216(14) -0.0079(12) 0.0002(11) -0.0038(11)
O1B 0.0215(14) 0.0310(16) 0.0277(15) -0.0160(13) 0.0007(11) -0.0028(11)
O2B 0.0205(14) 0.0261(15) 0.0269(14) -0.0106(12) -0.0020(11) -0.0005(11)
O3B 0.0201(13) 0.0209(14) 0.0248(14) -0.0104(12) 0.0025(11) -0.0035(10)
O4B 0.0145(13) 0.0239(15) 0.0347(17) -0.0103(13) -0.0017(11) 0.0007(11)
O5B 0.0183(13) 0.0317(16) 0.0282(15) -0.0156(13) 0.0046(11) -0.0009(11)
O6B 0.0200(14) 0.0303(16) 0.0217(14) -0.0102(12) -0.0027(11) -0.0037(11)
C11A 0.0149(17) 0.026(2) 0.0160(18) -0.0085(16) 0.0008(14) -0.0018(14)
C12A 0.0196(18) 0.027(2) 0.0167(18) -0.0087(16) 0.0034(14) -0.0017(15)
C13A 0.0158(19) 0.035(2) 0.030(2) -0.0108(19) 0.0068(16) 0.0014(16)
C14A 0.022(2) 0.036(3) 0.038(3) -0.011(2) 0.0116(19) -0.0042(18)
C15A 0.024(2) 0.026(2) 0.033(2) -0.0076(19) 0.0052(18) -0.0032(17)
C16A 0.0163(18) 0.032(2) 0.0206(19) -0.0114(17) 0.0006(15) -0.0005(15)
C17A 0.0132(17) 0.025(2) 0.0181(18) -0.0050(15) 0.0012(14) 0.0015(14)
C18A 0.0191(18) 0.024(2) 0.024(2) -0.0091(16) 0.0015(15) 0.0026(15)
C19A 0.030(2) 0.034(2) 0.026(2) -0.0147(19) 0.0037(17) 0.0037(18)
C20A 0.035(2) 0.038(3) 0.034(2) -0.021(2) 0.0031(19) 0.0041(19)
C21A 0.032(2) 0.029(2) 0.040(3) -0.014(2) 0.0016(19) 0.0011(18)
C22A 0.045(3) 0.033(3) 0.026(2) -0.0074(19) -0.0003(19) -0.003(2)
C23A 0.029(2) 0.033(2) 0.024(2) -0.0126(18) -0.0008(17) -0.0028(17)
C24A 0.078(4) 0.039(3) 0.056(4) -0.019(3) 0.013(3) -0.001(3)
C25A 0.0175(18) 0.029(2) 0.0177(18) -0.0093(16) 0.0016(14) -0.0027(15)
C26A 0.0189(18) 0.027(2) 0.026(2) -0.0143(17) 0.0004(15) -0.0026(15)
C27A 0.0170(19) 0.032(2) 0.032(2) -0.0130(18) -0.0015(16) 0.0003(16)
C28A 0.020(2) 0.034(2) 0.033(2) -0.0162(19) 0.0014(17) 0.0026(17)
C29A 0.026(2) 0.036(3) 0.043(3) -0.023(2) -0.0018(19) 0.0011(18)
C30A 0.018(2) 0.036(2) 0.042(3) -0.018(2) -0.0033(18) -0.0006(17)
C31A 0.028(2) 0.035(3) 0.052(3) -0.017(2) 0.002(2) 0.0042(19)
C41A 0.030(2) 0.0173(19) 0.0170(18) -0.0019(15) -0.0005(15) -0.0018(15)
C42A 0.030(2) 0.027(2) 0.029(2) -0.0039(18) 0.0011(17) -0.0027(17)
C43A 0.045(3) 0.037(3) 0.032(2) -0.001(2) 0.006(2) -0.007(2)
C44A 0.050(3) 0.037(3) 0.028(2) 0.005(2) -0.009(2) 0.001(2)
C45A 0.033(2) 0.034(3) 0.035(2) -0.006(2) -0.0089(19) 0.0051(18)
C46A 0.028(2) 0.025(2) 0.021(2) -0.0085(17) 0.0015(16) 0.0029(16)
C47A 0.0140(17) 0.0215(19) 0.0216(18) -0.0076(15) 0.0003(14) 0.0003(14)
C48A 0.0192(18) 0.035(2) 0.024(2) -0.0131(18) -0.0025(15) 0.0009(16)
C49A 0.028(2) 0.040(3) 0.032(2) -0.014(2) -0.0062(18) 0.0076(19)
C50A 0.019(2) 0.062(3) 0.044(3) -0.030(3) -0.001(2) 0.007(2)
C51A 0.025(2) 0.053(3) 0.032(2) -0.024(2) 0.0011(19) -0.007(2)
C52A 0.025(2) 0.038(3) 0.033(2) -0.018(2) 0.0029(18) -0.0081(18)
C53A 0.0204(19) 0.029(2) 0.025(2) -0.0137(18) 0.0003(16) -0.0012(15)
C54A 0.032(3) 0.088(5) 0.053(4) -0.029(3) 0.013(2) -0.016(3)
C55A 0.031(2) 0.024(2) 0.034(2) -0.0055(18) 0.0010(18) -0.0067(17)
C56A 0.025(2) 0.026(2) 0.048(3) -0.018(2) 0.0061(19) -0.0021(17)
C57A 0.037(3) 0.047(3) 0.052(3) -0.028(3) 0.001(2) -0.009(2)
C58A 0.028(3) 0.063(4) 0.061(4) -0.030(3) 0.006(2) -0.009(2)
C59A 0.037(3) 0.063(4) 0.052(3) -0.026(3) 0.013(2) -0.009(3)
C60A 0.032(2) 0.044(3) 0.039(3) -0.011(2) 0.007(2) -0.008(2)
C61A 0.032(3) 0.125(6) 0.093(5) -0.069(5) 0.002(3) -0.010(3)
C71A 0.0149(17) 0.021(2) 0.029(2) -0.0084(16) 0.0000(15) -0.0003(14)
C72A 0.0157(18) 0.023(2) 0.040(3) -0.0113(19) 0.0043(17) -0.0011(15)
C73A 0.017(2) 0.039(3) 0.051(3) -0.017(2) 0.0041(19) -0.0039(18)
C74A 0.0125(19) 0.046(3) 0.062(3) -0.020(3) -0.006(2) 0.0013(18)
C75A 0.025(2) 0.043(3) 0.040(3) -0.014(2) -0.007(2) -0.0034(19)
C76A 0.0177(19) 0.026(2) 0.031(2) -0.0078(18) -0.0039(16) -0.0016(15)
C77A 0.0181(18) 0.027(2) 0.0174(18) -0.0085(15) 0.0027(15) -0.0013(15)
C78A 0.0171(19) 0.031(2) 0.032(2) -0.0112(19) 0.0104(16) -0.0005(16)
C79A 0.026(2) 0.025(2) 0.031(2) -0.0090(18) 0.0093(18) -0.0005(16)
C80A 0.030(2) 0.031(2) 0.026(2) -0.0066(19) 0.0073(18) 0.0007(18)
C81A 0.040(3) 0.031(2) 0.028(2) -0.0116(19) 0.017(2) -0.0088(19)
C82A 0.033(2) 0.026(2) 0.038(3) -0.012(2) 0.019(2) -0.0007(18)
C83A 0.021(2) 0.026(2) 0.035(2) -0.0075(19) 0.0141(17) 0.0006(16)
C84A 0.063(3) 0.046(3) 0.029(3) -0.016(2) 0.016(2) -0.001(3)
C85A 0.024(2) 0.030(2) 0.025(2) -0.0097(18) -0.0038(16) -0.0009(16)
C86A 0.029(2) 0.037(2) 0.019(2) -0.0101(18) -0.0036(16) -0.0045(17)
C87A 0.024(2) 0.074(4) 0.026(2) -0.027(2) 0.0007(17) -0.008(2)
C88A 0.042(3) 0.088(4) 0.040(3) -0.046(3) 0.002(2) -0.001(3)
C89A 0.051(3) 0.070(4) 0.045(3) -0.041(3) -0.005(2) -0.006(3)
C90A 0.034(2) 0.048(3) 0.036(3) -0.022(2) -0.005(2) -0.008(2)
C91A 0.057(4) 0.168(8) 0.095(6) -0.106(6) 0.021(4) -0.012(5)
C11B 0.0198(19) 0.026(2) 0.030(2) -0.0099(17) 0.0031(16) 0.0020(15)
C12B 0.026(2) 0.034(2) 0.031(2) -0.0060(19) 0.0034(17) 0.0046(17)
C13B 0.031(2) 0.053(3) 0.036(3) 0.005(2) 0.000(2) 0.010(2)
C14B 0.041(3) 0.053(3) 0.040(3) 0.007(2) 0.009(2) 0.003(2)
C15B 0.032(2) 0.049(3) 0.043(3) -0.002(2) 0.006(2) 0.001(2)
C16B 0.027(2) 0.027(2) 0.034(2) -0.0068(19) 0.0056(17) 0.0012(16)
C17B 0.0151(17) 0.022(2) 0.027(2) -0.0083(16) -0.0002(15) 0.0012(14)
C18B 0.024(2) 0.032(2) 0.029(2) -0.0090(19) -0.0036(17) 0.0091(16)
C19B 0.026(2) 0.031(2) 0.031(2) -0.0116(19) 0.0012(17) 0.0042(17)
C20B 0.031(2) 0.030(2) 0.035(2) -0.012(2) 0.0037(18) 0.0034(17)
C21B 0.026(2) 0.031(2) 0.037(3) -0.014(2) 0.0036(18) 0.0011(17)
C22B 0.031(2) 0.043(3) 0.039(3) -0.015(2) -0.006(2) 0.002(2)
C23B 0.032(2) 0.045(3) 0.024(2) -0.011(2) -0.0005(18) 0.009(2)
C24B 0.032(3) 0.057(3) 0.060(4) -0.028(3) 0.014(2) -0.015(2)
C25B 0.024(2) 0.033(2) 0.024(2) -0.0139(18) 0.0074(16) 0.0007(16)
C26B 0.0176(19) 0.034(2) 0.039(2) -0.021(2) 0.0042(17) -0.0013(16)
C27B 0.025(2) 0.032(2) 0.031(2) -0.0187(19) 0.0048(17) 0.0011(17)
C28B 0.019(2) 0.050(3) 0.032(2) -0.022(2) 0.0017(17) 0.0007(18)
C29B 0.023(2) 0.050(3) 0.040(3) -0.023(2) 0.0050(19) -0.0114(19)
C30B 0.032(2) 0.034(2) 0.038(3) -0.018(2) 0.0077(19) -0.0071(18)
C31B 0.020(2) 0.065(4) 0.046(3) -0.024(3) -0.005(2) 0.001(2)
C41B 0.0172(18) 0.0169(19) 0.037(2) -0.0045(17) 0.0015(16) -0.0001(14)
C42B 0.018(2) 0.028(2) 0.038(3) -0.0059(19) 0.0032(18) 0.0023(16)
C43B 0.020(2) 0.040(3) 0.052(3) 0.001(2) 0.009(2) -0.0007(19)
C44B 0.020(2) 0.034(3) 0.072(4) 0.005(3) 0.000(2) -0.0075(19)
C45B 0.019(2) 0.030(2) 0.059(3) -0.002(2) -0.011(2) -0.0064(17)
C46B 0.018(2) 0.016(2) 0.049(3) 0.0001(19) -0.0081(18) -0.0001(15)
C47B 0.0168(18) 0.022(2) 0.025(2) -0.0042(16) -0.0036(15) -0.0032(14)
C48B 0.024(2) 0.036(3) 0.028(2) -0.0021(19) 0.0101(18) -0.0016(18)
C49B 0.023(2) 0.033(2) 0.026(2) -0.0098(18) 0.0083(16) -0.0006(16)
C50B 0.031(2) 0.050(3) 0.030(2) -0.018(2) 0.0093(19) -0.003(2)
C51B 0.043(3) 0.059(3) 0.033(3) -0.023(2) 0.008(2) -0.004(2)
C52B 0.045(3) 0.061(4) 0.042(3) -0.032(3) 0.012(2) 0.006(2)
C53B 0.028(2) 0.049(3) 0.040(3) -0.011(2) 0.014(2) 0.004(2)
C54B 0.063(4) 0.078(4) 0.051(3) -0.045(3) 0.008(3) -0.013(3)
C55B 0.022(2) 0.019(2) 0.046(3) -0.0097(19) -0.0152(19) 0.0010(16)
C56B 0.028(2) 0.021(2) 0.038(2) -0.0139(18) -0.0134(18) -0.0021(16)
C57B 0.042(3) 0.027(2) 0.037(3) -0.014(2) -0.015(2) 0.0030(19)
C58B 0.050(3) 0.030(3) 0.051(3) -0.023(2) -0.032(3) 0.013(2)
C59B 0.056(3) 0.023(3) 0.064(4) -0.013(2) -0.041(3) 0.001(2)
C60B 0.037(3) 0.024(2) 0.066(4) -0.012(2) -0.029(3) -0.0041(19)
C61B 0.092(5) 0.041(3) 0.051(3) -0.032(3) -0.037(3) 0.017(3)
C71B 0.0164(18) 0.027(2) 0.0176(18) -0.0100(16) -0.0008(14) -0.0008(14)
C72B 0.0215(19) 0.036(2) 0.0186(19) -0.0127(18) 0.0010(15) -0.0068(17)
C73B 0.026(2) 0.044(3) 0.027(2) -0.014(2) -0.0027(17) -0.0085(19)
C74B 0.019(2) 0.048(3) 0.034(2) -0.010(2) -0.0074(18) 0.0002(19)
C75B 0.025(2) 0.036(3) 0.032(2) -0.008(2) -0.0049(18) 0.0024(18)
C76B 0.0217(19) 0.026(2) 0.0188(19) -0.0077(16) 0.0018(15) -0.0012(15)
C77B 0.0175(18) 0.024(2) 0.0201(19) -0.0079(16) 0.0042(14) -0.0047(14)
C78B 0.022(2) 0.039(2) 0.026(2) -0.0185(19) 0.0076(16) -0.0120(17)
C79B 0.029(2) 0.031(2) 0.026(2) -0.0147(18) 0.0073(17) -0.0085(17)
C80B 0.044(3) 0.035(3) 0.032(2) -0.014(2) 0.005(2) -0.005(2)
C81B 0.048(3) 0.036(3) 0.043(3) -0.022(2) 0.013(2) -0.016(2)
C82B 0.050(3) 0.043(3) 0.040(3) -0.027(2) 0.010(2) -0.020(2)
C83B 0.034(2) 0.046(3) 0.029(2) -0.020(2) 0.0032(19) -0.014(2)
C84B 0.087(5) 0.040(3) 0.061(4) -0.032(3) 0.019(3) -0.019(3)
C85B 0.0218(19) 0.028(2) 0.0179(18) -0.0046(16) -0.0022(15) -0.0011(16)
C86B 0.027(2) 0.024(2) 0.030(2) -0.0142(18) 0.0043(17) 0.0004(16)
C87B 0.024(2) 0.032(2) 0.035(2) -0.0128(19) 0.0065(18) 0.0005(17)
C88B 0.033(2) 0.025(2) 0.031(2) -0.0107(18) 0.0044(19) -0.0002(18)
C89B 0.036(3) 0.027(2) 0.041(3) -0.017(2) 0.008(2) 0.0008(18)
C90B 0.028(2) 0.030(2) 0.039(3) -0.015(2) 0.0093(19) 0.0026(17)
C91B 0.038(3) 0.031(3) 0.055(3) -0.025(2) 0.007(2) -0.007(2)
C101 0.099(3) 0.087(3) 0.138(3) -0.045(2) 0.022(3) -0.013(2)
C102 0.099(3) 0.087(3) 0.138(3) -0.045(2) 0.022(3) -0.013(2)
C103 0.099(3) 0.087(3) 0.138(3) -0.045(2) 0.022(3) -0.013(2)
C104 0.099(3) 0.087(3) 0.138(3) -0.045(2) 0.022(3) -0.013(2)
C105 0.099(3) 0.087(3) 0.138(3) -0.045(2) 0.022(3) -0.013(2)
C106 0.099(3) 0.087(3) 0.138(3) -0.045(2) 0.022(3) -0.013(2)

loop_
_atom_type_symbol
_atom_type_description
_atom_type_scat_dispersion_real
_atom_type_scat_dispersion_imag
_atom_type_scat_source
C C 0.0033 0.0016 'International Tables Vol C Tables 4.2.6.8 and 6.1.1.4'
H H 0.0000 0.0000 'International Tables Vol C Tables 4.2.6.8 and 6.1.1.4'
O O 0.0106 0.0060 'International Tables Vol C Tables 4.2.6.8 and 6.1.1.4'
Zn Zn 0.2839 1.4301 'International Tables Vol C Tables 4.2.6.8 and 6.1.1.4'

loop_
_geom_angle_atom_site_label_1
_geom_angle_atom_site_label_2
_geom_angle_atom_site_label_3
_geom_angle
O5A Zn1A O3A 112.70(13)
O5A Zn1A O1A 125.16(13)
O3A Zn1A O1A 114.84(13)
O5A Zn1A O7A 96.08(18)
O3A Zn1A O7A 100.3(2)
O1A Zn1A O7A 100.8(2)
C3A O7A C6A 106.1(5)
C3A O7A Zn1A 124.9(4)
C6A O7A Zn1A 129.0(4)
O7A C3A C4A 103.4(6)
O7A C3A H3A1 111.1
C4A C3A H3A1 111.1
O7A C3A H3A2 111.1
C4A C3A H3A2 111.1
H3A1 C3A H3A2 109.0
C3A C4A C5A 103.1(6)
C3A C4A H4A1 111.2
C5A C4A H4A1 111.2
C3A C4A H4A2 111.1
C5A C4A H4A2 111.2
H4A1 C4A H4A2 109.1
C6A C5A C4A 98.8(6)
C6A C5A H5A1 112.0
C4A C5A H5A1 112.0
C6A C5A H5A2 112.0
C4A C5A H5A2 112.0
H5A1 C5A H5A2 109.7
C5A C6A O7A 110.5(7)
C5A C6A H6A1 109.6
O7A C6A H6A1 109.6
C5A C6A H6A2 109.6
O7A C6A H6A2 109.6
H6A1 C6A H6A2 108.1
C1A Zn2A O6A 120.2(2)
C1A Zn2A O4A 122.7(2)
O6A Zn2A O4A 100.60(12)
C1A Zn2A O2A 109.9(2)
O6A Zn2A O2A 102.56(12)
O4A Zn2A O2A 96.99(12)
C2A C1A Zn2A 114.6(4)
C2A C1A H1A1 108.6
Zn2A C1A H1A1 108.6
C2A C1A H1A2 108.6
Zn2A C1A H1A2 108.6
H1A1 C1A H1A2 107.6
C1A C2A H2A1 109.5
C1A C2A H2A2 109.5
H2A1 C2A H2A2 109.5
C1A C2A H2A3 109.5
H2A1 C2A H2A3 109.5
H2A2 C2A H2A3 109.5
C1C Zn2C O1A 117.9(8)
C1C Zn2C O5A 109.2(6)
O1A Zn2C O5A 114.3(3)
C1C Zn2C O3A 112.2(10)
O1A Zn2C O3A 104.8(3)
O5A Zn2C O3A 96.2(3)
C2C C1C Zn2C 104.5(15)
C2C C1C H1C1 110.8
Zn2C C1C H1C1 110.8
C2C C1C H1C2 110.8
Zn2C C1C H1C2 110.8
H1C1 C1C H1C2 108.9
C1C C2C H2C1 109.5
C1C C2C H2C2 109.5
H2C1 C2C H2C2 109.5
C1C C2C H2C3 109.5
H2C1 C2C H2C3 109.5
H2C2 C2C H2C3 109.5
O2A Zn1C O6A 121.1(3)
O2A Zn1C O4A 110.0(3)
O6A Zn1C O4A 112.1(3)
O2A Zn1C O7C 103.7(6)
O6A Zn1C O7C 105.2(6)
O4A Zn1C O7C 102.7(6)
C6C O7C C3C 105.8(15)
C6C O7C Zn1C 126.0(13)
C3C O7C Zn1C 121.1(14)
O7C C3C C4C 109.4(17)
O7C C3C H3C1 109.8
C4C C3C H3C1 109.8
O7C C3C H3C2 109.8
C4C C3C H3C2 109.8
H3C1 C3C H3C2 108.3
C3C C4C C5C 101.0(17)
C3C C4C H4C1 111.6
C5C C4C H4C1 111.6
C3C C4C H4C2 111.6
C5C C4C H4C2 111.6
H4C1 C4C H4C2 109.4
C6C C5C C4C 104.1(18)
C6C C5C H5C1 110.9
C4C C5C H5C1 110.9
C6C C5C H5C2 110.9
C4C C5C H5C2 110.9
H5C1 C5C H5C2 109.0
O7C C6C C5C 106.5(18)
O7C C6C H6C1 110.4
C5C C6C H6C1 110.4
O7C C6C H6C2 110.4
C5C C6C H6C2 110.4
H6C1 C6C H6C2 108.6
O5B Zn1B O3B 127.40(13)
O5B Zn1B O1B 114.70(12)
O3B Zn1B O1B 110.04(12)
O5B Zn1B O7B 97.32(16)
O3B Zn1B O7B 94.41(14)
O1B Zn1B O7B 107.36(15)
C6B O7B C3B 106.6(4)
C6B O7B Zn1B 122.6(3)
C3B O7B Zn1B 122.5(3)
O7B C3B C4B 102.9(5)
O7B C3B H3B1 111.2
C4B C3B H3B1 111.2
O7B C3B H3B2 111.2
C4B C3B H3B2 111.2
H3B1 C3B H3B2 109.1
C3B C4B C5B 107.8(6)
C3B C4B H4B1 110.1
C5B C4B H4B1 110.1
C3B C4B H4B2 110.1
C5B C4B H4B2 110.1
H4B1 C4B H4B2 108.5
C4B C5B C6B 103.6(5)
C4B C5B H5B1 111.0
C6B C5B H5B1 111.0
C4B C5B H5B2 111.0
C6B C5B H5B2 111.0
H5B1 C5B H5B2 109.0
O7B C6B C5B 102.2(5)
O7B C6B H6B1 111.3
C5B C6B H6B1 111.3
O7B C6B H6B2 111.3
C5B C6B H6B2 111.3
H6B1 C6B H6B2 109.2
C1B Zn2B O4B 119.8(2)
C1B Zn2B O6B 108.6(2)
O4B Zn2B O6B 104.15(12)
C1B Zn2B O2B 122.8(2)
O4B Zn2B O2B 100.50(12)
O6B Zn2B O2B 97.69(12)
C2B C1B Zn2B 120.8(5)
C2B C1B H1B1 107.1
Zn2B C1B H1B1 107.1
C2B C1B H1B2 107.1
Zn2B C1B H1B2 107.1
H1B1 C1B H1B2 106.8
C1B C2B H2B1 109.5
C1B C2B H2B2 109.5
H2B1 C2B H2B2 109.5
C1B C2B H2B3 109.5
H2B1 C2B H2B3 109.5
H2B2 C2B H2B3 109.5
C1D Zn2D O5B 125.1(7)
C1D Zn2D O1B 111.1(8)
O5B Zn2D O1B 102.3(2)
C1D Zn2D O3B 109.4(6)
O5B Zn2D O3B 108.8(3)
O1B Zn2D O3B 96.1(2)
C2D C1D Zn2D 121.3(14)
C2D C1D H1D1 107.0
Zn2D C1D H1D1 107.0
C2D C1D H1D2 107.0
Zn2D C1D H1D2 107.0
H1D1 C1D H1D2 106.7
C1D C2D H2D1 109.5
C1D C2D H2D2 109.5
H2D1 C2D H2D2 109.5
C1D C2D H2D3 109.5
H2D1 C2D H2D3 109.5
H2D2 C2D H2D3 109.5
O4B Zn1D O6B 121.3(2)
O4B Zn1D O2B 115.9(2)
O6B Zn1D O2B 112.2(2)
O4B Zn1D O7D 98.5(5)
O6B Zn1D O7D 99.2(5)
O2B Zn1D O7D 105.6(5)
C6D O7D C3D 102.0(13)
C6D O7D C4D 70.3(13)
C3D O7D C4D 44.2(11)
C6D O7D Zn1D 120.8(11)
C3D O7D Zn1D 127.2(11)
C4D O7D Zn1D 122.2(11)
C4D C3D O7D 76.8(16)
C4D C3D H3D1 115.7
O7D C3D H3D1 115.7
C4D C3D H3D2 115.7
O7D C3D H3D2 115.7
H3D1 C3D H3D2 112.7
C5D C4D C3D 129(2)
C5D C4D O7D 97.3(18)
C3D C4D O7D 58.9(14)
C5D C4D C6D 49.7(14)
C3D C4D C6D 94.9(17)
O7D C4D C6D 47.7(9)
C5D C4D H4D1 105.0
C3D C4D H4D1 105.0
O7D C4D H4D1 67.6
C6D C4D H4D1 83.2
C5D C4D H4D2 105.0
C3D C4D H4D2 105.0
O7D C4D H4D2 157.6
C6D C4D H4D2 154.7
H4D1 C4D H4D2 105.9
C4D C5D C6D 90.2(19)
C4D C5D H5D1 113.6
C6D C5D H5D1 113.6
C4D C5D H5D2 113.6
C6D C5D H5D2 113.6
H5D1 C5D H5D2 110.9
C5D C6D O7D 102.1(15)
C5D C6D C4D 40.1(12)
O7D C6D C4D 62.0(12)
C5D C6D H6D1 111.3
O7D C6D H6D1 111.3
C4D C6D H6D1 125.9
C5D C6D H6D2 111.3
O7D C6D H6D2 111.3
C4D C6D H6D2 123.4
H6D1 C6D H6D2 109.2
C1P C2P C3P 118.0(14)
C4P C3P C2P 117.8(16)
C5P C4P C3P 121.6(19)
C8P C7P C6P 117.7(18)
C9P C8P C7P 129(2)
C8P C9P C10P 125.1(18)
C206 C201 C202 117.3(17)
C203 C202 C201 121.8(17)
C202 C203 C204 121.6(14)
C203 C204 C205 116.6(14)
C206 C205 C204 121.3(14)
C205 C206 C201 121.4(17)
C17A O1A Zn1A 113.4(2)
C17A O1A Zn2C 128.3(3)
C17A O2A Zn1C 131.5(3)
C17A O2A Zn2A 143.0(3)
C47A O3A Zn1A 117.9(2)
C47A O3A Zn2C 130.7(3)
C47A O4A Zn1C 123.7(3)
C47A O4A Zn2A 135.1(2)
C77A O5A Zn1A 122.4(3)
C77A O5A Zn2C 131.5(3)
C77A O6A Zn1C 121.0(3)
C77A O6A Zn2A 131.3(3)
C17B O1B Zn1B 117.7(3)
C17B O1B Zn2D 132.4(3)
C17B O2B Zn1D 123.5(3)
C17B O2B Zn2B 136.1(3)
C47B O3B Zn1B 121.0(3)
C47B O3B Zn2D 133.5(3)
C47B O4B Zn1D 117.6(3)
C47B O4B Zn2B 130.9(3)
C77B O5B Zn1B 115.7(3)
C77B O5B Zn2D 130.3(3)
C77B O6B Zn1D 127.5(3)
C77B O6B Zn2B 141.2(3)
C16A C11A C12A 120.6(3)
C16A C11A C17A 120.1(3)
C12A C11A C17A 119.3(3)
C11A C12A C13A 117.9(4)
C11A C12A C18A 125.2(3)
C13A C12A C18A 116.9(3)
C14A C13A C12A 121.2(4)
C14A C13A H13A 119.4
C12A C13A H13A 119.4
C13A C14A C15A 120.4(4)
C13A C14A H14A 119.8
C15A C14A H14A 119.8
C14A C15A C16A 120.5(4)
C14A C15A H15A 119.8
C16A C15A H15A 119.8
C15A C16A C11A 119.3(4)
C15A C16A C25A 116.5(4)
C11A C16A C25A 124.0(3)
O2A C17A O1A 124.4(3)
O2A C17A C11A 117.2(3)
O1A C17A C11A 118.3(3)
C23A C18A C19A 118.2(4)
C23A C18A C12A 123.0(4)
C19A C18A C12A 118.6(4)
C18A C19A C20A 120.5(4)
C18A C19A H19A 119.8
C20A C19A H19A 119.8
C21A C20A C19A 121.4(4)
C21A C20A H20A 119.3
C19A C20A H20A 119.3
C20A C21A C22A 117.3(4)
C20A C21A C24A 120.3(4)
C22A C21A C24A 122.3(5)
C23A C22A C21A 121.6(4)
C23A C22A H22A 119.2
C21A C22A H22A 119.2
C22A C23A C18A 120.9(4)
C22A C23A H23A 119.5
C18A C23A H23A 119.5
C21A C24A H24A 109.5
C21A C24A H24B 109.5
H24A C24A H24B 109.5
C21A C24A H24C 109.5
H24A C24A H24C 109.5
H24B C24A H24C 109.5
C21A C24A H24D 109.5
H24A C24A H24D 141.1
H24B C24A H24D 56.3
H24C C24A H24D 56.3
C21A C24A H24E 109.5
H24A C24A H24E 56.3
H24B C24A H24E 141.1
H24C C24A H24E 56.3
H24D C24A H24E 109.5
C21A C24A H24F 109.5
H24A C24A H24F 56.3
H24B C24A H24F 56.3
H24C C24A H24F 141.1
H24D C24A H24F 109.5
H24E C24A H24F 109.5
C30A C25A C26A 117.8(4)
C30A C25A C16A 120.4(4)
C26A C25A C16A 121.5(4)
C27A C26A C25A 120.7(4)
C27A C26A H26A 119.7
C25A C26A H26A 119.7
C28A C27A C26A 121.6(4)
C28A C27A H27A 119.2
C26A C27A H27A 119.2
C27A C28A C29A 117.9(4)
C27A C28A C31A 122.3(4)
C29A C28A C31A 119.8(4)
C30A C29A C28A 121.0(4)
C30A C29A H29A 119.5
C28A C29A H29A 119.5
C29A C30A C25A 121.0(4)
C29A C30A H30A 119.5
C25A C30A H30A 119.5
C28A C31A H31A 109.5
C28A C31A H31B 109.5
H31A C31A H31B 109.5
C28A C31A H31C 109.5
H31A C31A H31C 109.5
H31B C31A H31C 109.5
C28A C31A H31D 109.5
H31A C31A H31D 141.1
H31B C31A H31D 56.3
H31C C31A H31D 56.3
C28A C31A H31E 109.5
H31A C31A H31E 56.3
H31B C31A H31E 141.1
H31C C31A H31E 56.3
H31D C31A H31E 109.5
C28A C31A H31F 109.5
H31A C31A H31F 56.3
H31B C31A H31F 56.3
H31C C31A H31F 141.1
H31D C31A H31F 109.5
H31E C31A H31F 109.5
C46A C41A C42A 120.0(4)
C46A C41A C47A 119.8(3)
C42A C41A C47A 120.1(4)
C43A C42A C41A 118.7(4)
C43A C42A C55A 118.6(4)
C41A C42A C55A 122.7(4)
C44A C43A C42A 121.1(4)
C44A C43A H43A 119.5
C42A C43A H43A 119.5
C45A C44A C43A 119.5(4)
C45A C44A H44A 120.3
C43A C44A H44A 120.3
C44A C45A C46A 121.9(4)
C44A C45A H45A 119.0
C46A C45A H45A 119.0
C45A C46A C41A 118.7(4)
C45A C46A C48A 119.7(4)
C41A C46A C48A 121.6(4)
O4A C47A O3A 126.2(3)
O4A C47A C41A 116.8(3)
O3A C47A C41A 117.0(3)
C53A C48A C49A 118.6(4)
C53A C48A C46A 122.0(4)
C49A C48A C46A 119.3(4)
C48A C49A C50A 119.4(4)
C48A C49A H49A 120.3
C50A C49A H49A 120.3
C51A C50A C49A 122.7(4)
C51A C50A H50A 118.6
C49A C50A H50A 118.6
C50A C51A C52A 116.9(4)
C50A C51A C54A 121.8(5)
C52A C51A C54A 121.3(5)
C51A C52A C53A 121.2(4)
C51A C52A H52A 119.4
C53A C52A H52A 119.4
C48A C53A C52A 121.2(4)
C48A C53A H53A 119.4
C52A C53A H53A 119.4
C51A C54A H54A 109.5
C51A C54A H54B 109.5
H54A C54A H54B 109.5
C51A C54A H54C 109.5
H54A C54A H54C 109.5
H54B C54A H54C 109.5
C51A C54A H54D 109.5
H54A C54A H54D 141.1
H54B C54A H54D 56.3
H54C C54A H54D 56.3
C51A C54A H54E 109.5
H54A C54A H54E 56.3
H54B C54A H54E 141.1
H54C C54A H54E 56.3
H54D C54A H54E 109.5
C51A C54A H54F 109.5
H54A C54A H54F 56.3
H54B C54A H54F 56.3
H54C C54A H54F 141.1
H54D C54A H54F 109.5
H54E C54A H54F 109.5
C60A C55A C56A 118.8(4)
C60A C55A C42A 119.6(4)
C56A C55A C42A 121.6(4)
C55A C56A C57A 120.4(4)
C55A C56A H56A 119.8
C57A C56A H56A 119.8
C58A C57A C56A 120.1(5)
C58A C57A H57A 119.9
C56A C57A H57A 119.9
C59A C58A C57A 118.8(5)
C59A C58A C61A 121.6(5)
C57A C58A C61A 119.5(5)
C58A C59A C60A 121.2(5)
C58A C59A H59A 119.4
C60A C59A H59A 119.4
C55A C60A C59A 120.7(5)
C55A C60A H60A 119.6
C59A C60A H60A 119.6
C58A C61A H61A 109.5
C58A C61A H61B 109.5
H61A C61A H61B 109.5
C58A C61A H61C 109.5
H61A C61A H61C 109.5
H61B C61A H61C 109.5
C58A C61A H61D 109.5
H61A C61A H61D 141.1
H61B C61A H61D 56.3
H61C C61A H61D 56.3
C58A C61A H61E 109.5
H61A C61A H61E 56.3
H61B C61A H61E 141.1
H61C C61A H61E 56.3
H61D C61A H61E 109.5
C58A C61A H61F 109.5
H61A C61A H61F 56.3
H61B C61A H61F 56.3
H61C C61A H61F 141.1
H61D C61A H61F 109.5
H61E C61A H61F 109.5
C72A C71A C76A 121.3(4)
C72A C71A C77A 120.9(4)
C76A C71A C77A 117.8(3)
C73A C72A C71A 117.8(4)
C73A C72A C78A 118.7(4)
C71A C72A C78A 123.4(4)
C74A C73A C72A 121.3(4)
C74A C73A H73A 119.3
C72A C73A H73A 119.3
C73A C74A C75A 121.2(4)
C73A C74A H74A 119.4
C75A C74A H74A 119.4
C74A C75A C76A 119.6(5)
C74A C75A H75A 120.2
C76A C75A H75A 120.2
C75A C76A C71A 118.8(4)
C75A C76A C85A 119.6(4)
C71A C76A C85A 121.6(4)
O5A C77A O6A 125.0(4)
O5A C77A C71A 117.5(3)
O6A C77A C71A 117.4(3)
C79A C78A C83A 116.3(4)
C79A C78A C72A 122.9(4)
C83A C78A C72A 120.7(4)
C80A C79A C78A 121.6(4)
C80A C79A H79A 119.2
C78A C79A H79A 119.2
C79A C80A C81A 120.9(4)
C79A C80A H80A 119.6
C81A C80A H80A 119.6
C82A C81A C80A 118.1(4)
C82A C81A C84A 121.0(4)
C80A C81A C84A 120.8(4)
C83A C82A C81A 121.2(4)
C83A C82A H82A 119.4
C81A C82A H82A 119.4
C82A C83A C78A 121.7(4)
C82A C83A H83A 119.1
C78A C83A H83A 119.1
C81A C84A H84A 109.5
C81A C84A H84B 109.5
H84A C84A H84B 109.5
C81A C84A H84C 109.5
H84A C84A H84C 109.5
H84B C84A H84C 109.5
C81A C84A H84D 109.5
H84A C84A H84D 141.1
H84B C84A H84D 56.3
H84C C84A H84D 56.3
C81A C84A H84E 109.5
H84A C84A H84E 56.3
H84B C84A H84E 141.1
H84C C84A H84E 56.3
H84D C84A H84E 109.5
C81A C84A H84F 109.5
H84A C84A H84F 56.3
H84B C84A H84F 56.3
H84C C84A H84F 141.1
H84D C84A H84F 109.5
H84E C84A H84F 109.5
C90A C85A C86A 118.1(4)
C90A C85A C76A 120.3(4)
C86A C85A C76A 121.6(4)
C87A C86A C85A 120.3(4)
C87A C86A H86A 119.8
C85A C86A H86A 119.8
C88A C87A C86A 121.5(5)
C88A C87A H87A 119.2
C86A C87A H87A 119.2
C87A C88A C89A 118.4(5)
C87A C88A C91A 120.6(5)
C89A C88A C91A 121.0(5)
C90A C89A C88A 120.3(5)
C90A C89A H89A 119.9
C88A C89A H89A 119.9
C89A C90A C85A 121.3(5)
C89A C90A H90A 119.3
C85A C90A H90A 119.3
C88A C91A H91A 109.5
C88A C91A H91B 109.5
H91A C91A H91B 109.5
C88A C91A H91C 109.5
H91A C91A H91C 109.5
H91B C91A H91C 109.5
C88A C91A H91D 109.5
H91A C91A H91D 141.1
H91B C91A H91D 56.3
H91C C91A H91D 56.3
C88A C91A H91E 109.5
H91A C91A H91E 56.3
H91B C91A H91E 141.1
H91C C91A H91E 56.3
H91D C91A H91E 109.5
C88A C91A H91F 109.5
H91A C91A H91F 56.3
H91B C91A H91F 56.3
H91C C91A H91F 141.1
H91D C91A H91F 109.5
H91E C91A H91F 109.5
C12B C11B C16B 120.0(4)
C12B C11B C17B 119.7(4)
C16B C11B C17B 120.3(4)
C13B C12B C11B 118.9(4)
C13B C12B C18B 119.5(4)
C11B C12B C18B 121.6(4)
C14B C13B C12B 121.4(4)
C14B C13B H13B 119.3
C12B C13B H13B 119.3
C13B C14B C15B 119.7(5)
C13B C14B H14B 120.2
C15B C14B H14B 120.2
C16B C15B C14B 120.8(5)
C16B C15B H15B 119.6
C14B C15B H15B 119.6
C15B C16B C11B 119.1(4)
C15B C16B C25B 119.1(4)
C11B C16B C25B 121.8(4)
O2B C17B O1B 125.8(4)
O2B C17B C11B 118.1(4)
O1B C17B C11B 116.1(4)
C19B C18B C23B 118.2(4)
C19B C18B C12B 121.9(4)
C23B C18B C12B 119.8(4)
C20B C19B C18B 120.8(4)
C20B C19B H19B 119.6
C18B C19B H19B 119.6
C19B C20B C21B 121.8(4)
C19B C20B H20B 119.1
C21B C20B H20B 119.1
C22B C21B C20B 117.3(4)
C22B C21B C24B 121.4(4)
C20B C21B C24B 121.3(4)
C21B C22B C23B 121.1(5)
C21B C22B H22B 119.5
C23B C22B H22B 119.5
C22B C23B C18B 120.8(4)
C22B C23B H23B 119.6
C18B C23B H23B 119.6
C21B C24B H24G 109.5
C21B C24B H24H 109.5
H24G C24B H24H 109.5
C21B C24B H24I 109.5
H24G C24B H24I 109.5
H24H C24B H24I 109.5
C21B C24B H24J 109.5
H24G C24B H24J 141.1
H24H C24B H24J 56.3
H24I C24B H24J 56.3
C21B C24B H24K 109.5
H24G C24B H24K 56.3
H24H C24B H24K 141.1
H24I C24B H24K 56.3
H24J C24B H24K 109.5
C21B C24B H24L 109.5
H24G C24B H24L 56.3
H24H C24B H24L 56.3
H24I C24B H24L 141.1
H24J C24B H24L 109.5
H24K C24B H24L 109.5
C30B C25B C26B 117.2(4)
C30B C25B C16B 120.6(4)
C26B C25B C16B 122.2(4)
C27B C26B C25B 120.8(4)
C27B C26B H26B 119.6
C25B C26B H26B 119.6
C28B C27B C26B 121.2(4)
C28B C27B H27B 119.4
C26B C27B H27B 119.4
C27B C28B C29B 118.6(4)
C27B C28B C31B 119.7(4)
C29B C28B C31B 121.7(4)
C30B C29B C28B 120.4(4)
C30B C29B H29B 119.8
C28B C29B H29B 119.8
C29B C30B C25B 121.8(4)
C29B C30B H30B 119.1
C25B C30B H30B 119.1
C28B C31B H31G 109.5
C28B C31B H31H 109.5
H31G C31B H31H 109.5
C28B C31B H31I 109.5
H31G C31B H31I 109.5
H31H C31B H31I 109.5
C28B C31B H31J 109.5
H31G C31B H31J 141.1
H31H C31B H31J 56.3
H31I C31B H31J 56.3
C28B C31B H31K 109.5
H31G C31B H31K 56.3
H31H C31B H31K 141.1
H31I C31B H31K 56.3
H31J C31B H31K 109.5
C28B C31B H31L 109.5
H31G C31B H31L 56.3
H31H C31B H31L 56.3
H31I C31B H31L 141.1
H31J C31B H31L 109.5
H31K C31B H31L 109.5
C46B C41B C42B 122.5(4)
C46B C41B C47B 120.2(4)
C42B C41B C47B 117.3(4)
C43B C42B C41B 118.2(5)
C43B C42B C48B 119.7(4)
C41B C42B C48B 122.1(4)
C44B C43B C42B 120.5(5)
C44B C43B H43B 119.7
C42B C43B H43B 119.7
C43B C44B C45B 120.7(4)
C43B C44B H44B 119.7
C45B C44B H44B 119.7
C44B C45B C46B 121.6(5)
C44B C45B H45B 119.2
C46B C45B H45B 119.2
C41B C46B C45B 116.5(5)
C41B C46B C55B 123.8(4)
C45B C46B C55B 119.6(4)
O4B C47B O3B 125.5(4)
O4B C47B C41B 118.5(3)
O3B C47B C41B 116.0(3)
C53B C48B C49B 117.8(5)
C53B C48B C42B 120.9(4)
C49B C48B C42B 121.3(4)
C50B C49B C48B 121.2(4)
C50B C49B H49B 119.4
C48B C49B H49B 119.4
C49B C50B C51B 120.9(5)
C49B C50B H50B 119.6
C51B C50B H50B 119.6
C50B C51B C52B 118.4(5)
C50B C51B C54B 120.9(5)
C52B C51B C54B 120.7(5)
C53B C52B C51B 120.9(5)
C53B C52B H52B 119.6
C51B C52B H52B 119.6
C52B C53B C48B 120.8(4)
C52B C53B H53B 119.6
C48B C53B H53B 119.6
C51B C54B H54G 109.5
C51B C54B H54H 109.5
H54G C54B H54H 109.5
C51B C54B H54I 109.5
H54G C54B H54I 109.5
H54H C54B H54I 109.5
C51B C54B H54J 109.5
H54G C54B H54J 141.1
H54H C54B H54J 56.3
H54I C54B H54J 56.3
C51B C54B H54K 109.5
H54G C54B H54K 56.3
H54H C54B H54K 141.1
H54I C54B H54K 56.3
H54J C54B H54K 109.5
C51B C54B H54L 109.5
H54G C54B H54L 56.3
H54H C54B H54L 56.3
H54I C54B H54L 141.1
H54J C54B H54L 109.5
H54K C54B H54L 109.5
C60B C55B C56B 116.2(5)
C60B C55B C46B 120.5(4)
C56B C55B C46B 123.2(4)
C57B C56B C55B 121.1(4)
C57B C56B H56B 119.5
C55B C56B H56B 119.5
C58B C57B C56B 121.9(5)
C58B C57B H57B 119.1
C56B C57B H57B 119.1
C59B C58B C57B 117.1(5)
C59B C58B C61B 122.0(5)
C57B C58B C61B 120.9(5)
C60B C59B C58B 121.4(5)
C60B C59B H59B 119.3
C58B C59B H59B 119.3
C59B C60B C55B 122.1(5)
C59B C60B H60B 119.0
C55B C60B H60B 119.0
C58B C61B H61G 109.5
C58B C61B H61H 109.5
H61G C61B H61H 109.5
C58B C61B H61I 109.5
H61G C61B H61I 109.5
H61H C61B H61I 109.5
C58B C61B H61J 109.5
H61G C61B H61J 141.1
H61H C61B H61J 56.3
H61I C61B H61J 56.3
C58B C61B H61K 109.5
H61G C61B H61K 56.3
H61H C61B H61K 141.1
H61I C61B H61K 56.3
H61J C61B H61K 109.5
C58B C61B H61L 109.5
H61G C61B H61L 56.3
H61H C61B H61L 56.3
H61I C61B H61L 141.1
H61J C61B H61L 109.5
H61K C61B H61L 109.5
C76B C71B C72B 121.2(4)
C76B C71B C77B 119.3(3)
C72B C71B C77B 119.5(4)
C73B C72B C71B 118.1(4)
C73B C72B C78B 118.3(4)
C71B C72B C78B 123.6(4)
C74B C73B C72B 120.9(4)
C74B C73B H73B 119.6
C72B C73B H73B 119.6
C75B C74B C73B 120.1(4)
C75B C74B H74B 120.0
C73B C74B H74B 120.0
C74B C75B C76B 121.7(4)
C74B C75B H75B 119.2
C76B C75B H75B 119.2
C75B C76B C71B 117.9(4)
C75B C76B C85B 117.9(4)
C71B C76B C85B 124.1(4)
O6B C77B O5B 124.6(4)
O6B C77B C71B 117.5(3)
O5B C77B C71B 117.9(3)
C79B C78B C83B 117.3(4)
C79B C78B C72B 123.2(4)
C83B C78B C72B 119.4(4)
C80B C79B C78B 121.8(4)
C80B C79B H79B 119.1
C78B C79B H79B 119.1
C79B C80B C81B 120.4(5)
C79B C80B H80B 119.8
C81B C80B H80B 119.8
C82B C81B C80B 118.3(4)
C82B C81B C84B 120.6(5)
C80B C81B C84B 121.1(5)
C81B C82B C83B 122.0(4)
C81B C82B H82B 119.0
C83B C82B H82B 119.0
C82B C83B C78B 120.3(4)
C82B C83B H83B 119.9
C78B C83B H83B 119.9
C81B C84B H84G 109.5
C81B C84B H84H 109.5
H84G C84B H84H 109.5
C81B C84B H84I 109.5
H84G C84B H84I 109.5
H84H C84B H84I 109.5
C81B C84B H84J 109.5
H84G C84B H84J 141.1
H84H C84B H84J 56.3
H84I C84B H84J 56.3
C81B C84B H84K 109.5
H84G C84B H84K 56.3
H84H C84B H84K 141.1
H84I C84B H84K 56.3
H84J C84B H84K 109.5
C81B C84B H84L 109.5
H84G C84B H84L 56.3
H84H C84B H84L 56.3
H84I C84B H84L 141.1
H84J C84B H84L 109.5
H84K C84B H84L 109.5
C86B C85B C90B 117.6(4)
C86B C85B C76B 122.0(4)
C90B C85B C76B 120.2(4)
C87B C86B C85B 121.5(4)
C87B C86B H86B 119.2
C85B C86B H86B 119.2
C86B C87B C88B 120.9(4)
C86B C87B H87B 119.5
C88B C87B H87B 119.5
C89B C88B C87B 117.4(4)
C89B C88B C91B 121.4(4)
C87B C88B C91B 121.2(4)
C88B C89B C90B 121.6(4)
C88B C89B H89B 119.2
C90B C89B H89B 119.2
C89B C90B C85B 121.0(4)
C89B C90B H90B 119.5
C85B C90B H90B 119.5
C88B C91B H91G 109.5
C88B C91B H91H 109.5
H91G C91B H91H 109.5
C88B C91B H91I 109.5
H91G C91B H91I 109.5
H91H C91B H91I 109.5
C88B C91B H91J 109.5
H91G C91B H91J 141.1
H91H C91B H91J 56.3
H91I C91B H91J 56.3
C88B C91B H91K 109.5
H91G C91B H91K 56.3
H91H C91B H91K 141.1
H91I C91B H91K 56.3
H91J C91B H91K 109.5
C88B C91B H91L 109.5
H91G C91B H91L 56.3
H91H C91B H91L 56.3
H91I C91B H91L 141.1
H91J C91B H91L 109.5
H91K C91B H91L 109.5
C106 C101 C102 120.2(9)
C106 C101 H101 119.9
C102 C101 H101 119.9
C101 C102 C103 115.9(8)
C101 C102 H102 122.1
C103 C102 H102 122.1
C104 C103 C102 122.4(8)
C104 C103 H103 118.8
C102 C103 H103 118.8
C105 C104 C103 120.9(9)
C105 C104 H104 119.5
C103 C104 H104 119.5
C104 C105 C106 118.6(9)
C104 C105 H105 120.7
C106 C105 H105 120.7
C101 C106 C105 121.7(8)
C101 C106 H106 119.2
C105 C106 H106 119.2

loop_
_geom_bond_atom_site_label_1
_geom_bond_atom_site_label_2
_geom_bond_distance
Zn1A O5A 1.915(3)
Zn1A O3A 1.923(3)
Zn1A O1A 1.939(3)
Zn1A O7A 2.012(4)
O7A C3A 1.446(8)
O7A C6A 1.457(9)
C3A C4A 1.500(10)
C3A H3A1 0.9900
C3A H3A2 0.9900
C4A C5A 1.528(10)
C4A H4A1 0.9900
C4A H4A2 0.9900
C5A C6A 1.418(10)
C5A H5A1 0.9900
C5A H5A2 0.9900
C6A H6A1 0.9900
C6A H6A2 0.9900
Zn2A C1A 1.956(5)
Zn2A O6A 2.031(3)
Zn2A O4A 2.066(3)
Zn2A O2A 2.085(3)
C1A C2A 1.533(7)
C1A H1A1 0.9900
C1A H1A2 0.9900
C2A H2A1 0.9800
C2A H2A2 0.9800
C2A H2A3 0.9800
Zn2C C1C 1.855(14)
Zn2C O1A 1.941(5)
Zn2C O5A 2.129(6)
Zn2C O3A 2.164(7)
C1C C2C 1.512(12)
C1C H1C1 0.9900
C1C H1C2 0.9900
C2C H2C1 0.9800
C2C H2C2 0.9800
C2C H2C3 0.9800
Zn1C O2A 1.842(6)
Zn1C O6A 1.847(6)
Zn1C O4A 1.953(5)
Zn1C O7C 1.990(12)
O7C C6C 1.45(3)
O7C C3C 1.47(3)
C3C C4C 1.51(3)
C3C H3C1 0.9900
C3C H3C2 0.9900
C4C C5C 1.55(3)
C4C H4C1 0.9900
C4C H4C2 0.9900
C5C C6C 1.46(3)
C5C H5C1 0.9900
C5C H5C2 0.9900
C6C H6C1 0.9900
C6C H6C2 0.9900
Zn1B O5B 1.907(3)
Zn1B O3B 1.919(3)
Zn1B O1B 1.940(3)
Zn1B O7B 2.012(4)
O7B C6B 1.408(7)
O7B C3B 1.470(7)
C3B C4B 1.472(9)
C3B H3B1 0.9900
C3B H3B2 0.9900
C4B C5B 1.484(9)
C4B H4B1 0.9900
C4B H4B2 0.9900
C5B C6B 1.571(9)
C5B H5B1 0.9900
C5B H5B2 0.9900
C6B H6B1 0.9900
C6B H6B2 0.9900
Zn2B C1B 1.942(5)
Zn2B O4B 2.039(3)
Zn2B O6B 2.072(3)
Zn2B O2B 2.080(3)
C1B C2B 1.509(8)
C1B H1B1 0.9900
C1B H1B2 0.9900
C2B H2B1 0.9800
C2B H2B2 0.9800
C2B H2B3 0.9800
Zn2D C1D 1.865(13)
Zn2D O5B 2.063(5)
Zn2D O1B 2.095(5)
Zn2D O3B 2.156(5)
C1D C2D 1.479(12)
C1D H1D1 0.9900
C1D H1D2 0.9900
C2D H2D1 0.9800
C2D H2D2 0.9800
C2D H2D3 0.9800
Zn1D O4B 1.845(5)
Zn1D O6B 1.875(4)
Zn1D O2B 1.892(4)
Zn1D O7D 1.964(11)
O7D C6D 1.52(2)
O7D C3D 1.60(2)
O7D C4D 1.82(3)
C3D C4D 1.30(3)
C3D H3D1 0.9900
C3D H3D2 0.9900
C4D C5D 1.25(3)
C4D C6D 1.94(3)
C4D H4D1 0.9900
C4D H4D2 0.9900
C5D C6D 1.48(3)
C5D H5D1 0.9900
C5D H5D2 0.9900
C6D H6D1 0.9900
C6D H6D2 0.9900
C1P C2P 1.472(13)
C2P C3P 1.500(15)
C3P C4P 1.482(16)
C4P C5P 1.447(17)
C6P C7P 1.497(17)
C7P C8P 1.445(17)
C8P C9P 1.437(15)
C9P C10P 1.449(16)
C201 C206 1.384(18)
C201 C202 1.398(18)
C202 C203 1.360(16)
C203 C204 1.402(17)
C204 C205 1.405(17)
C205 C206 1.381(16)
O1A C17A 1.273(5)
O2A C17A 1.246(5)
O3A C47A 1.257(5)
O4A C47A 1.255(4)
O5A C77A 1.260(5)
O6A C77A 1.262(5)
O1B C17B 1.266(5)
O2B C17B 1.253(5)
O3B C47B 1.265(5)
O4B C47B 1.247(5)
O5B C77B 1.275(5)
O6B C77B 1.256(5)
C11A C16A 1.403(5)
C11A C12A 1.408(5)
C11A C17A 1.509(5)
C12A C13A 1.411(5)
C12A C18A 1.497(6)
C13A C14A 1.374(6)
C13A H13A 0.9500
C14A C15A 1.380(6)
C14A H14A 0.9500
C15A C16A 1.395(5)
C15A H15A 0.9500
C16A C25A 1.506(5)
C18A C23A 1.388(6)
C18A C19A 1.389(6)
C19A C20A 1.393(6)
C19A H19A 0.9500
C20A C21A 1.385(6)
C20A H20A 0.9500
C21A C22A 1.394(7)
C21A C24A 1.512(7)
C22A C23A 1.376(6)
C22A H22A 0.9500
C23A H23A 0.9500
C24A H24A 0.9800
C24A H24B 0.9800
C24A H24C 0.9800
C24A H24D 0.9800
C24A H24E 0.9800
C24A H24F 0.9800
C25A C30A 1.386(6)
C25A C26A 1.406(5)
C26A C27A 1.383(5)
C26A H26A 0.9500
C27A C28A 1.374(6)
C27A H27A 0.9500
C28A C29A 1.400(6)
C28A C31A 1.516(6)
C29A C30A 1.384(6)
C29A H29A 0.9500
C30A H30A 0.9500
C31A H31A 0.9800
C31A H31B 0.9800
C31A H31C 0.9800
C31A H31D 0.9800
C31A H31E 0.9800
C31A H31F 0.9800
C41A C46A 1.413(6)
C41A C42A 1.415(6)
C41A C47A 1.512(5)
C42A C43A 1.396(6)
C42A C55A 1.494(6)
C43A C44A 1.387(7)
C43A H43A 0.9500
C44A C45A 1.378(7)
C44A H44A 0.9500
C45A C46A 1.384(6)
C45A H45A 0.9500
C46A C48A 1.499(6)
C48A C53A 1.383(6)
C48A C49A 1.392(6)
C49A C50A 1.399(7)
C49A H49A 0.9500
C50A C51A 1.384(7)
C50A H50A 0.9500
C51A C52A 1.392(6)
C51A C54A 1.504(7)
C52A C53A 1.392(6)
C52A H52A 0.9500
C53A H53A 0.9500
C54A H54A 0.9800
C54A H54B 0.9800
C54A H54C 0.9800
C54A H54D 0.9800
C54A H54E 0.9800
C54A H54F 0.9800
C55A C60A 1.381(6)
C55A C56A 1.389(6)
C56A C57A 1.406(6)
C56A H56A 0.9500
C57A C58A 1.394(7)
C57A H57A 0.9500
C58A C59A 1.370(8)
C58A C61A 1.525(8)
C59A C60A 1.392(7)
C59A H59A 0.9500
C60A H60A 0.9500
C61A H61A 0.9800
C61A H61B 0.9800
C61A H61C 0.9800
C61A H61D 0.9800
C61A H61E 0.9800
C61A H61F 0.9800
C71A C72A 1.405(6)
C71A C76A 1.406(6)
C71A C77A 1.507(5)
C72A C73A 1.392(6)
C72A C78A 1.484(6)
C73A C74A 1.370(7)
C73A H73A 0.9500
C74A C75A 1.383(7)
C74A H74A 0.9500
C75A C76A 1.401(6)
C75A H75A 0.9500
C76A C85A 1.484(6)
C78A C79A 1.405(6)
C78A C83A 1.407(6)
C79A C80A 1.381(6)
C79A H79A 0.9500
C80A C81A 1.396(6)
C80A H80A 0.9500
C81A C82A 1.384(7)
C81A C84A 1.523(7)
C82A C83A 1.377(7)
C82A H82A 0.9500
C83A H83A 0.9500
C84A H84A 0.9800
C84A H84B 0.9800
C84A H84C 0.9800
C84A H84D 0.9800
C84A H84E 0.9800
C84A H84F 0.9800
C85A C90A 1.393(6)
C85A C86A 1.395(6)
C86A C87A 1.391(6)
C86A H86A 0.9500
C87A C88A 1.383(7)
C87A H87A 0.9500
C88A C89A 1.394(8)
C88A C91A 1.513(7)
C89A C90A 1.391(7)
C89A H89A 0.9500
C90A H90A 0.9500
C91A H91A 0.9800
C91A H91B 0.9800
C91A H91C 0.9800
C91A H91D 0.9800
C91A H91E 0.9800
C91A H91F 0.9800
C11B C12B 1.400(6)
C11B C16B 1.421(6)
C11B C17B 1.503(6)
C12B C13B 1.394(6)
C12B C18B 1.493(6)
C13B C14B 1.383(7)
C13B H13B 0.9500
C14B C15B 1.390(7)
C14B H14B 0.9500
C15B C16B 1.389(6)
C15B H15B 0.9500
C16B C25B 1.480(6)
C18B C19B 1.389(6)
C18B C23B 1.393(6)
C19B C20B 1.377(6)
C19B H19B 0.9500
C20B C21B 1.398(7)
C20B H20B 0.9500
C21B C22B 1.390(7)
C21B C24B 1.509(6)
C22B C23B 1.393(6)
C22B H22B 0.9500
C23B H23B 0.9500
C24B H24G 0.9800
C24B H24H 0.9800
C24B H24I 0.9800
C24B H24J 0.9800
C24B H24K 0.9800
C24B H24L 0.9800
C25B C30B 1.396(6)
C25B C26B 1.405(6)
C26B C27B 1.386(6)
C26B H26B 0.9500
C27B C28B 1.385(6)
C27B H27B 0.9500
C28B C29B 1.392(7)
C28B C31B 1.524(6)
C29B C30B 1.380(7)
C29B H29B 0.9500
C30B H30B 0.9500
C31B H31G 0.9800
C31B H31H 0.9800
C31B H31I 0.9800
C31B H31J 0.9800
C31B H31K 0.9800
C31B H31L 0.9800
C41B C46B 1.402(6)
C41B C42B 1.408(6)
C41B C47B 1.517(5)
C42B C43B 1.404(6)
C42B C48B 1.479(7)
C43B C44B 1.375(8)
C43B H43B 0.9500
C44B C45B 1.382(8)
C44B H44B 0.9500
C45B C46B 1.416(6)
C45B H45B 0.9500
C46B C55B 1.465(7)
C48B C53B 1.388(7)
C48B C49B 1.403(6)
C49B C50B 1.377(7)
C49B H49B 0.9500
C50B C51B 1.380(7)
C50B H50B 0.9500
C51B C52B 1.399(7)
C51B C54B 1.503(7)
C52B C53B 1.385(8)
C52B H52B 0.9500
C53B H53B 0.9500
C54B H54G 0.9800
C54B H54H 0.9800
C54B H54I 0.9800
C54B H54J 0.9800
C54B H54K 0.9800
C54B H54L 0.9800
C55B C60B 1.403(6)
C55B C56B 1.403(6)
C56B C57B 1.395(7)
C56B H56B 0.9500
C57B C58B 1.390(6)
C57B H57B 0.9500
C58B C59B 1.388(8)
C58B C61B 1.495(8)
C59B C60B 1.384(8)
C59B H59B 0.9500
C60B H60B 0.9500
C61B H61G 0.9800
C61B H61H 0.9800
C61B H61I 0.9800
C61B H61J 0.9800
C61B H61K 0.9800
C61B H61L 0.9800
C71B C76B 1.405(6)
C71B C72B 1.412(5)
C71B C77B 1.504(5)
C72B C73B 1.399(6)
C72B C78B 1.486(6)
C73B C74B 1.381(7)
C73B H73B 0.9500
C74B C75B 1.377(6)
C74B H74B 0.9500
C75B C76B 1.394(6)
C75B H75B 0.9500
C76B C85B 1.489(6)
C78B C79B 1.396(6)
C78B C83B 1.408(6)
C79B C80B 1.387(6)
C79B H79B 0.9500
C80B C81B 1.391(7)
C80B H80B 0.9500
C81B C82B 1.382(7)
C81B C84B 1.516(7)
C82B C83B 1.383(7)
C82B H82B 0.9500
C83B H83B 0.9500
C84B H84G 0.9800
C84B H84H 0.9800
C84B H84I 0.9800
C84B H84J 0.9800
C84B H84K 0.9800
C84B H84L 0.9800
C85B C86B 1.390(6)
C85B C90B 1.393(6)
C86B C87B 1.386(6)
C86B H86B 0.9500
C87B C88B 1.407(6)
C87B H87B 0.9500
C88B C89B 1.382(6)
C88B C91B 1.508(6)
C89B C90B 1.393(6)
C89B H89B 0.9500
C90B H90B 0.9500
C91B H91G 0.9800
C91B H91H 0.9800
C91B H91I 0.9800
C91B H91J 0.9800
C91B H91K 0.9800
C91B H91L 0.9800
C101 C106 1.345(10)
C101 C102 1.371(10)
C101 H101 0.9500
C102 C103 1.431(10)
C102 H102 0.9500
C103 C104 1.379(10)
C103 H103 0.9500
C104 C105 1.271(10)
C104 H104 0.9500
C105 C106 1.452(10)
C105 H105 0.9500
C106 H106 0.9500
